data_4038918
loop_
_publ_author_name
'Chaudhri, Nivedita'
'Zeller, Matthias'
'Br\"uckner, Christian'

_publ_section_title
;
 Stepwise Reduction of Octaethyl-\b,\b&#x2032;-dioxochlorin Isomers:
 Access to Structurally and Electronically Diverse Hydroporphyrins
;
_journal_name_full 'The Journal of Organic Chemistry'
_journal_paper_doi 10.1021/acs.joc.0c01989
_journal_year 2020
_chemical_formula_sum 'C36 H48 N4 O2'
_chemical_formula_weight 568.78
_space_group_crystal_system monoclinic
_space_group_IT_number 15
_space_group_name_Hall '-C 2yc'
_space_group_name_H-M_alt 'C 1 2/c 1'
_atom_sites_solution_hydrogens mixed
_atom_sites_solution_primary direct
_atom_sites_solution_secondary difmap
_audit_creation_method SHELXL-2018/3
_cell_angle_alpha 90
_cell_angle_beta 120.870(2)
_cell_angle_gamma 90
_cell_formula_units_Z 8
_cell_length_a 28.938(2)
_cell_length_b 15.8655(9)
_cell_length_c 16.4572(11)
_cell_measurement_reflns_used 9901
_cell_measurement_temperature 150(2)
_cell_measurement_theta_max 33.0450
_cell_measurement_theta_min 2.3697
_cell_volume 6485.4(7)
_computing_cell_refinement 'SAINT V8.38A (Bruker, 2018)'
_computing_data_collection 'Apex3 v2018.7-2 (Bruker, 2018)'
_computing_data_reduction 'SAINT V8.38A (Bruker, 2018)'
_computing_structure_refinement
;  
SHELXL-2018/3 (Sheldrick, 2015, 2018), 
SHELXLE Rev1030 (H\"ubschle et al., 2011)
;
_computing_structure_solution 'SHELXS-97 (Sheldrick, 2008)'
_diffrn_ambient_temperature 150(2)
_diffrn_measured_fraction_theta_full 0.998
_diffrn_measured_fraction_theta_max 0.995
_diffrn_measurement_device_type 'Bruker AXS D8 Quest CMOS diffractometer'
_diffrn_measurement_method 'omega and phi scans'
_diffrn_radiation_monochromator 'Triumph curved graphite crystal'
_diffrn_radiation_type MoK\a
_diffrn_radiation_wavelength 0.71073
_diffrn_reflns_av_R_equivalents 0.0581
_diffrn_reflns_av_unetI/netI 0.0319
_diffrn_reflns_Laue_measured_fraction_full 0.998
_diffrn_reflns_Laue_measured_fraction_max 0.995
_diffrn_reflns_limit_h_max 44
_diffrn_reflns_limit_h_min -44
_diffrn_reflns_limit_k_max 24
_diffrn_reflns_limit_k_min -24
_diffrn_reflns_limit_l_max 25
_diffrn_reflns_limit_l_min -25
_diffrn_reflns_number 160260
_diffrn_reflns_point_group_measured_fraction_full 0.998
_diffrn_reflns_point_group_measured_fraction_max 0.995
_diffrn_reflns_theta_full 25.242
_diffrn_reflns_theta_max 33.251
_diffrn_reflns_theta_min 2.369
_diffrn_source 'fine focus sealed tube X-ray source'
_diffrn_source_current '30 mA'
_diffrn_source_voltage '50 kV'
_exptl_absorpt_coefficient_mu 0.072
_exptl_absorpt_correction_T_max 0.7465
_exptl_absorpt_correction_T_min 0.7047
_exptl_absorpt_correction_type multi-scan
_exptl_absorpt_process_details
;
 SADABS 2016/2: Krause, L., Herbst-Irmer, R., Sheldrick G.M. & Stalke D.,
 J. Appl. Cryst. 48 (2015) 3-10
;
_exptl_crystal_colour black
_exptl_crystal_density_diffrn 1.165
_exptl_crystal_description plate
_exptl_crystal_F_000 2464
_exptl_crystal_size_max 0.430
_exptl_crystal_size_mid 0.320
_exptl_crystal_size_min 0.150
_refine_diff_density_max 0.365
_refine_diff_density_min -0.454
_refine_diff_density_rms 0.047
_refine_ls_extinction_method none
_refine_ls_goodness_of_fit_ref 1.140
_refine_ls_hydrogen_treatment constr
_refine_ls_matrix_type full
_refine_ls_number_parameters 791
_refine_ls_number_reflns 12438
_refine_ls_number_restraints 1534
_refine_ls_restrained_S_all 1.109
_refine_ls_R_factor_all 0.0843
_refine_ls_R_factor_gt 0.0671
_refine_ls_shift/su_max 0.001
_refine_ls_shift/su_mean 0.000
_refine_ls_structure_factor_coef Fsqd
_refine_ls_weighting_details 'w=1/[\s^2^(Fo^2^)+(0.0668P)^2^+5.3598P] where P=(Fo^2^+2Fc^2^)/3'
_refine_ls_weighting_scheme calc
_refine_ls_wR_factor_gt 0.1789
_refine_ls_wR_factor_ref 0.1887
_reflns_Friedel_coverage 0.000
_reflns_number_gt 9870
_reflns_number_total 12438
_reflns_threshold_expression 'I > 2\s(I)'
_cod_data_source_file jo0c01989_si_003.cif
_cod_data_source_block 9-O7-(OH)18-rac
_cod_original_sg_symbol_H-M 'C 2/c'
_cod_database_code 4038918
_shelx_shelxl_version_number 2018/3
_shelx_space_group_comment
;
The symmetry employed for this shelxl refinement is uniquely defined
by the following loop, which should always be used as a source of
symmetry information in preference to the above space-group names.
They are only intended as comments.
;
_shelx_estimated_absorpt_t_min 0.970
_shelx_estimated_absorpt_t_max 0.989

loop_
_space_group_symop_operation_xyz
'x, y, z'
'-x, y, -z+1/2'
'x+1/2, y+1/2, z'
'-x+1/2, y+1/2, -z+1/2'
'-x, -y, -z'
'x, -y, z-1/2'
'-x+1/2, -y+1/2, -z'
'x+1/2, -y+1/2, z-1/2'

loop_
_atom_site_label
_atom_site_type_symbol
_atom_site_fract_x
_atom_site_fract_y
_atom_site_fract_z
_atom_site_U_iso_or_equiv
_atom_site_adp_type
_atom_site_occupancy
_atom_site_site_symmetry_order
_atom_site_calc_flag
_atom_site_refinement_flags_posn
_atom_site_refinement_flags_adp
_atom_site_refinement_flags_occupancy
_atom_site_disorder_assembly
_atom_site_disorder_group
O1A O 0.5577(2) 0.8379(4) -0.0064(4) 0.0472(12) Uani 0.302(3) 1 d D U P A 1
H1A H 0.538410 0.825953 0.016583 0.071 Uiso 0.302(3) 1 calc R U P A 1
N1A N 0.6608(4) 0.6868(6) 0.0720(10) 0.0221(7) Uani 0.302(3) 1 d D . P A 1
C1A C 0.6410(4) 0.7639(7) 0.0328(10) 0.0265(7) Uani 0.302(3) 1 d D . P A 1
C2A C 0.5800(4) 0.7636(6) -0.0184(8) 0.0356(19) Uani 0.302(3) 1 d D U P A 1
H2A H 0.565375 0.754613 -0.087564 0.043 Uiso 0.302(3) 1 calc R U P A 1
C3A C 0.5677(3) 0.6838(5) 0.0231(5) 0.0362(15) Uani 0.302(3) 1 d D U P A 1
C4A C 0.6207(3) 0.6361(4) 0.0615(8) 0.0223(7) Uani 0.302(3) 1 d D . P A 1
C5A C 0.6267(4) 0.5515(5) 0.0824(9) 0.0244(8) Uani 0.302(3) 1 d D . P A 1
H5A H 0.594945 0.521888 0.068792 0.029 Uiso 0.302(3) 1 calc R U P A 1
C6A C 0.6742(3) 0.5037(4) 0.1214(10) 0.0228(8) Uani 0.302(3) 1 d D . P A 1
N2A N 0.7252(5) 0.5349(7) 0.1576(16) 0.0214(8) Uani 0.302(3) 1 d D . P A 1
H2NA H 0.733242 0.586987 0.151000 0.026 Uiso 0.302(3) 1 calc R U P A 1
C7A C 0.6786(3) 0.4144(4) 0.1337(8) 0.0234(8) Uani 0.302(3) 1 d D . P A 1
C8A C 0.7324(4) 0.3930(6) 0.1817(14) 0.0242(8) Uani 0.302(3) 1 d D . P A 1
C9A C 0.7618(3) 0.4717(7) 0.2058(9) 0.0206(10) Uani 0.302(3) 1 d D . P A 1
C15A C 0.8577(5) 0.7610(9) 0.1868(16) 0.0257(6) Uani 0.302(3) 1 d D . P A 1
H15A H 0.889230 0.789826 0.197966 0.031 Uiso 0.302(3) 1 calc R U P A 1
C16A C 0.8105(3) 0.8053(8) 0.1343(13) 0.0236(5) Uani 0.302(3) 1 d D . P A 1
N4A N 0.7609(4) 0.7777(9) 0.1123(17) 0.0235(8) Uani 0.302(3) 1 d D . P A 1
H4NA H 0.753943 0.727863 0.126923 0.028 Uiso 0.302(3) 1 calc R U P A 1
C17A C 0.8046(3) 0.8911(6) 0.1005(8) 0.0244(5) Uani 0.302(3) 1 d D . P A 1
C18A C 0.7522(3) 0.9107(6) 0.0574(9) 0.0259(5) Uani 0.302(3) 1 d D . P A 1
C19A C 0.7230(3) 0.8400(7) 0.0631(10) 0.0243(5) Uani 0.302(3) 1 d D . P A 1
C20A C 0.6685(3) 0.8327(6) 0.0306(8) 0.0279(5) Uani 0.302(3) 1 d D . P A 1
H20A H 0.647659 0.882118 0.003256 0.034 Uiso 0.302(3) 1 calc R U P A 1
C21A C 0.5166(3) 0.6386(5) -0.0525(6) 0.0431(16) Uani 0.302(3) 1 d D U P A 1
H21A H 0.509051 0.591505 -0.021529 0.052 Uiso 0.302(3) 1 calc R U P A 1
H21B H 0.486122 0.678637 -0.075924 0.052 Uiso 0.302(3) 1 calc R U P A 1
C22A C 0.5176(5) 0.6041(10) -0.1362(8) 0.067(3) Uani 0.302(3) 1 d D U P A 1
H22A H 0.483135 0.576824 -0.179301 0.100 Uiso 0.302(3) 1 calc R U P A 1
H22B H 0.523739 0.650100 -0.169317 0.100 Uiso 0.302(3) 1 calc R U P A 1
H22C H 0.546748 0.562661 -0.114730 0.100 Uiso 0.302(3) 1 calc R U P A 1
C23A C 0.5596(3) 0.7047(4) 0.1071(5) 0.0379(12) Uani 0.302(3) 1 d D U P A 1
H23A H 0.529609 0.745499 0.084379 0.045 Uiso 0.302(3) 1 calc R U P A 1
H23B H 0.548049 0.652434 0.124484 0.045 Uiso 0.302(3) 1 calc R U P A 1
C24A C 0.6073(4) 0.7404(8) 0.1965(6) 0.056(3) Uani 0.302(3) 1 d D U P A 1
H24A H 0.596903 0.750731 0.243661 0.084 Uiso 0.302(3) 1 calc R U P A 1
H24B H 0.637183 0.700097 0.221888 0.084 Uiso 0.302(3) 1 calc R U P A 1
H24C H 0.618663 0.793564 0.181609 0.084 Uiso 0.302(3) 1 calc R U P A 1
C25A C 0.6313(3) 0.3560(4) 0.0946(6) 0.0302(9) Uani 0.302(3) 1 d D U P A 1
H25A H 0.601840 0.383100 0.098917 0.036 Uiso 0.302(3) 1 calc R U P A 1
H25B H 0.641746 0.303821 0.133039 0.036 Uiso 0.302(3) 1 calc R U P A 1
C26A C 0.6112(4) 0.3334(6) -0.0088(7) 0.052(2) Uani 0.302(3) 1 d D U P A 1
H26A H 0.580352 0.295168 -0.032384 0.078 Uiso 0.302(3) 1 calc R U P A 1
H26B H 0.600301 0.384844 -0.047183 0.078 Uiso 0.302(3) 1 calc R U P A 1
H26C H 0.640172 0.305634 -0.013092 0.078 Uiso 0.302(3) 1 calc R U P A 1
C27A C 0.7570(5) 0.3079(7) 0.2058(11) 0.0318(10) Uani 0.302(3) 1 d D . P A 1
H27A H 0.730592 0.267015 0.203721 0.038 Uiso 0.302(3) 1 calc R U P A 1
H27B H 0.788492 0.308485 0.271145 0.038 Uiso 0.302(3) 1 calc R U P A 1
C28A C 0.7752(5) 0.2792(9) 0.1374(10) 0.0471(12) Uani 0.302(3) 1 d D . P A 1
H28A H 0.791226 0.222864 0.155512 0.071 Uiso 0.302(3) 1 calc R U P A 1
H28B H 0.744033 0.277454 0.072770 0.071 Uiso 0.302(3) 1 calc R U P A 1
H28C H 0.801903 0.318903 0.140161 0.071 Uiso 0.302(3) 1 calc R U P A 1
C33A C 0.8498(3) 0.9438(7) 0.1112(6) 0.0314(5) Uani 0.302(3) 1 d D . P A 1
H33A H 0.836948 0.976667 0.052348 0.038 Uiso 0.302(3) 1 calc R U P A 1
H33B H 0.878727 0.905940 0.117993 0.038 Uiso 0.302(3) 1 calc R U P A 1
C34A C 0.8738(15) 1.0048(16) 0.194(2) 0.0520(11) Uani 0.302(3) 1 d D . P A 1
H34A H 0.903157 1.036454 0.195515 0.078 Uiso 0.302(3) 1 calc R U P A 1
H34B H 0.845896 1.043988 0.187832 0.078 Uiso 0.302(3) 1 calc R U P A 1
H34C H 0.887785 0.973075 0.253650 0.078 Uiso 0.302(3) 1 calc R U P A 1
C35A C 0.7267(3) 0.9931(5) 0.0106(7) 0.0312(5) Uani 0.302(3) 1 d D U P A 1
H35A H 0.694903 0.981219 -0.052446 0.037 Uiso 0.302(3) 1 calc R U P A 1
H35B H 0.752729 1.025212 0.000562 0.037 Uiso 0.302(3) 1 calc R U P A 1
C36A C 0.7090(7) 1.0489(12) 0.0660(16) 0.047(3) Uani 0.302(3) 1 d D U P A 1
H36A H 0.692937 1.100978 0.030544 0.071 Uiso 0.302(3) 1 calc R U P A 1
H36B H 0.682346 1.018601 0.074783 0.071 Uiso 0.302(3) 1 calc R U P A 1
H36C H 0.740293 1.062686 0.127902 0.071 Uiso 0.302(3) 1 calc R U P A 1
O1B O 0.5535(5) 0.7385(11) -0.1238(9) 0.053(3) Uani 0.0845(15) 1 d D U P A 2
H1B H 0.576415 0.762368 -0.132869 0.079 Uiso 0.0845(15) 1 calc R U P A 2
N1B N 0.6546(5) 0.6701(8) 0.0667(12) 0.0221(7) Uani 0.0845(15) 1 d D . P A 2
C1B C 0.6328(5) 0.7462(9) 0.0298(12) 0.0265(7) Uani 0.0845(15) 1 d D . P A 2
C2B C 0.5717(5) 0.7393(10) -0.0256(11) 0.034(2) Uani 0.0845(15) 1 d D U P A 2
H2B H 0.555979 0.789113 -0.011083 0.041 Uiso 0.0845(15) 1 calc R U P A 2
C3B C 0.5627(5) 0.6595(10) 0.0177(11) 0.036(2) Uani 0.0845(15) 1 d D U P A 2
C4B C 0.6181(5) 0.6153(8) 0.0589(12) 0.0223(7) Uani 0.0845(15) 1 d D . P A 2
C5B C 0.6257(6) 0.5315(9) 0.0821(14) 0.0244(8) Uani 0.0845(15) 1 d D . P A 2
H5B H 0.594056 0.500928 0.066814 0.029 Uiso 0.0845(15) 1 calc R U P A 2
C6B C 0.6732(5) 0.4841(8) 0.1248(14) 0.0228(8) Uani 0.0845(15) 1 d D . P A 2
N2B N 0.7234(6) 0.5226(10) 0.160(2) 0.0214(8) Uani 0.0845(15) 1 d D . P A 2
H2NB H 0.729346 0.576310 0.155215 0.026 Uiso 0.0845(15) 1 calc R U P A 2
C7B C 0.6823(5) 0.3970(8) 0.1372(15) 0.0234(8) Uani 0.0845(15) 1 d D . P A 2
C8B C 0.7362(6) 0.3790(9) 0.1830(19) 0.0242(8) Uani 0.0845(15) 1 d D . P A 2
C9B C 0.7617(5) 0.4610(12) 0.203(3) 0.0206(10) Uani 0.0845(15) 1 d D . P A 2
C15B C 0.8474(6) 0.7620(10) 0.1714(14) 0.0257(6) Uani 0.0845(15) 1 d D . P A 2
H15B H 0.875950 0.790938 0.170654 0.031 Uiso 0.0845(15) 1 d R U P A 2
C16B C 0.7986(5) 0.8043(9) 0.1247(13) 0.0236(5) Uani 0.0845(15) 1 d D . P A 2
N4B N 0.7510(5) 0.7712(9) 0.1049(14) 0.0235(8) Uani 0.0845(15) 1 d D . P A 2
H4NB H 0.746381 0.720250 0.120750 0.028 Uiso 0.0845(15) 1 calc R U P A 2
C17B C 0.7889(5) 0.8902(8) 0.0881(11) 0.0244(5) Uani 0.0845(15) 1 d D . P A 2
C18B C 0.7357(5) 0.9042(7) 0.0480(11) 0.0259(5) Uani 0.0845(15) 1 d D . P A 2
C19B C 0.7098(5) 0.8309(8) 0.0550(11) 0.0243(5) Uani 0.0845(15) 1 d D . P A 2
C20B C 0.6570(5) 0.8170(10) 0.0242(13) 0.0279(5) Uani 0.0845(15) 1 d D . P A 2
H20B H 0.633710 0.863688 -0.005505 0.034 Uiso 0.0845(15) 1 calc R U P A 2
C21B C 0.5141(6) 0.6063(13) -0.0518(14) 0.044(3) Uani 0.0845(15) 1 d D U P A 2
H21C H 0.505269 0.567385 -0.014628 0.052 Uiso 0.0845(15) 1 calc R U P A 2
H21D H 0.482908 0.644489 -0.086999 0.052 Uiso 0.0845(15) 1 calc R U P A 2
C22B C 0.5200(10) 0.5551(19) -0.1225(18) 0.053(5) Uani 0.0845(15) 1 d D U P A 2
H22D H 0.486615 0.523964 -0.162803 0.079 Uiso 0.0845(15) 1 calc R U P A 2
H22E H 0.527409 0.592683 -0.161723 0.079 Uiso 0.0845(15) 1 calc R U P A 2
H22F H 0.549850 0.515303 -0.089093 0.079 Uiso 0.0845(15) 1 calc R U P A 2
C23B C 0.5554(9) 0.6832(15) 0.1029(15) 0.037(3) Uani 0.0845(15) 1 d D U P A 2
H23C H 0.519932 0.710897 0.077799 0.044 Uiso 0.0845(15) 1 calc R U P A 2
H23D H 0.554908 0.630668 0.134933 0.044 Uiso 0.0845(15) 1 calc R U P A 2
C24B C 0.5988(12) 0.741(2) 0.1760(19) 0.034(4) Uani 0.0845(15) 1 d D U P A 2
H24D H 0.591334 0.752962 0.226634 0.051 Uiso 0.0845(15) 1 calc R U P A 2
H24E H 0.634009 0.713874 0.202786 0.051 Uiso 0.0845(15) 1 calc R U P A 2
H24F H 0.598972 0.794243 0.145551 0.051 Uiso 0.0845(15) 1 calc R U P A 2
C25B C 0.6377(6) 0.3332(11) 0.0974(14) 0.0302(9) Uani 0.0845(15) 1 d D U P A 2
H25C H 0.617819 0.336802 0.131543 0.036 Uiso 0.0845(15) 1 calc R U P A 2
H25D H 0.653100 0.275860 0.106845 0.036 Uiso 0.0845(15) 1 calc R U P A 2
C26B C 0.599(2) 0.349(5) -0.009(2) 0.034(5) Uani 0.0845(15) 1 d D U P A 2
H26D H 0.569750 0.306515 -0.033697 0.052 Uiso 0.0845(15) 1 calc R U P A 2
H26E H 0.582878 0.405198 -0.018304 0.052 Uiso 0.0845(15) 1 calc R U P A 2
H26F H 0.618110 0.344343 -0.042967 0.052 Uiso 0.0845(15) 1 calc R U P A 2
C27B C 0.7650(9) 0.2986(12) 0.2063(19) 0.0318(10) Uani 0.0845(15) 1 d D . P A 2
H27C H 0.742786 0.255645 0.214245 0.038 Uiso 0.0845(15) 1 calc R U P A 2
H27D H 0.798834 0.304673 0.268059 0.038 Uiso 0.0845(15) 1 calc R U P A 2
C28B C 0.7790(16) 0.2654(19) 0.134(3) 0.0471(12) Uani 0.0845(15) 1 d D . P A 2
H28D H 0.798061 0.211572 0.156664 0.071 Uiso 0.0845(15) 1 calc R U P A 2
H28E H 0.745825 0.257063 0.073241 0.071 Uiso 0.0845(15) 1 calc R U P A 2
H28F H 0.802038 0.306236 0.127214 0.071 Uiso 0.0845(15) 1 calc R U P A 2
C33B C 0.8313(6) 0.9456(10) 0.0941(11) 0.0314(5) Uani 0.0845(15) 1 d D . P A 2
H33C H 0.814379 0.993039 0.049239 0.038 Uiso 0.0845(15) 1 calc R U P A 2
H33D H 0.853618 0.913604 0.075164 0.038 Uiso 0.0845(15) 1 calc R U P A 2
C34B C 0.8671(10) 0.9804(17) 0.1933(14) 0.0520(11) Uani 0.0845(15) 1 d D . P A 2
H34D H 0.894709 1.016910 0.194237 0.078 Uiso 0.0845(15) 1 calc R U P A 2
H34E H 0.845260 1.013111 0.211852 0.078 Uiso 0.0845(15) 1 calc R U P A 2
H34F H 0.884488 0.933699 0.237770 0.078 Uiso 0.0845(15) 1 calc R U P A 2
C35B C 0.7088(7) 0.9870(8) 0.0011(11) 0.0312(5) Uani 0.0845(15) 1 d D U P A 2
H35C H 0.669680 0.983876 -0.023380 0.037 Uiso 0.0845(15) 1 calc R U P A 2
H35D H 0.714172 0.998810 -0.052596 0.037 Uiso 0.0845(15) 1 calc R U P A 2
C36B C 0.7350(9) 1.0584(16) 0.077(2) 0.034(4) Uani 0.0845(15) 1 d D U P A 2
H36D H 0.718294 1.112583 0.048596 0.051 Uiso 0.0845(15) 1 calc R U P A 2
H36E H 0.729359 1.046235 0.129894 0.051 Uiso 0.0845(15) 1 calc R U P A 2
H36F H 0.773684 1.061113 0.100787 0.051 Uiso 0.0845(15) 1 calc R U P A 2
O1C O 0.56360(14) 0.8580(2) -0.0353(3) 0.0378(8) Uani 0.500(2) 1 d D U P A 3
H1C H 0.530364 0.857549 -0.074686 0.057 Uiso 0.500(2) 1 calc R U P A 3
N1C N 0.6660(3) 0.7015(4) 0.0692(8) 0.0221(7) Uani 0.500(2) 1 d D . P A 3
C1C C 0.6461(3) 0.7759(5) 0.0233(13) 0.0265(7) Uani 0.500(2) 1 d D . P A 3
C2C C 0.5850(2) 0.7769(3) -0.0296(4) 0.0254(7) Uani 0.500(2) 1 d D U P A 3
H2C H 0.571238 0.755747 -0.095381 0.031 Uiso 0.500(2) 1 calc R U P A 3
C3C C 0.57275(14) 0.7098(2) 0.0254(3) 0.0247(6) Uani 0.500(2) 1 d D U P A 3
C4C C 0.6240(2) 0.6575(2) 0.0624(5) 0.0223(7) Uani 0.500(2) 1 d D . P A 3
C5C C 0.6276(2) 0.5727(2) 0.0878(5) 0.0244(8) Uani 0.500(2) 1 d D . P A 3
H5C H 0.595490 0.547470 0.078763 0.029 Uiso 0.500(2) 1 calc R U P A 3
C6C C 0.6732(3) 0.5206(3) 0.1253(8) 0.0228(8) Uani 0.500(2) 1 d D . P A 3
N2C N 0.7257(3) 0.5465(5) 0.1628(10) 0.0214(8) Uani 0.500(2) 1 d D . P A 3
H2NC H 0.735967 0.599512 0.168611 0.026 Uiso 0.500(2) 1 calc R U P A 3
C7C C 0.6742(3) 0.4307(3) 0.1368(7) 0.0234(8) Uani 0.500(2) 1 d D . P A 3
C8C C 0.7275(3) 0.4048(5) 0.1799(13) 0.0242(8) Uani 0.500(2) 1 d D . P A 3
C9C C 0.7604(2) 0.4777(6) 0.1904(7) 0.0206(10) Uani 0.500(2) 1 d D . P A 3
C15C C 0.8657(2) 0.7615(5) 0.1972(7) 0.0257(6) Uani 0.500(2) 1 d D . P A 3
H15C H 0.899350 0.787331 0.216313 0.031 Uiso 0.500(2) 1 d R U P A 3
C16C C 0.81968(14) 0.8101(3) 0.1441(6) 0.0236(5) Uani 0.500(2) 1 d D . P A 3
N4C N 0.7674(2) 0.7832(6) 0.1099(10) 0.0235(8) Uani 0.500(2) 1 d D . P A 3
H4NC H 0.758294 0.732067 0.117056 0.028 Uiso 0.500(2) 1 calc R U P A 3
C17C C 0.81638(10) 0.8946(3) 0.1114(3) 0.0244(5) Uani 0.500(2) 1 d D . P A 3
C18C C 0.76276(12) 0.9179(3) 0.0623(4) 0.0259(5) Uani 0.500(2) 1 d D . P A 3
C19C C 0.73220(13) 0.8471(3) 0.0635(5) 0.0243(5) Uani 0.500(2) 1 d D . P A 3
C20C C 0.67611(14) 0.8419(3) 0.0214(3) 0.0279(5) Uani 0.500(2) 1 d D . P A 3
H20C H 0.656412 0.890275 -0.012758 0.034 Uiso 0.500(2) 1 calc R U P A 3
C21C C 0.51906(14) 0.6641(2) -0.0338(3) 0.0318(7) Uani 0.500(2) 1 d D U P A 3
H21E H 0.515143 0.623087 0.007654 0.038 Uiso 0.500(2) 1 calc R U P A 3
H21F H 0.489786 0.706018 -0.054402 0.038 Uiso 0.500(2) 1 calc R U P A 3
C22C C 0.5108(2) 0.6177(5) -0.1203(5) 0.0472(12) Uani 0.500(2) 1 d D U P A 3
H22G H 0.475269 0.591041 -0.152433 0.071 Uiso 0.500(2) 1 calc R U P A 3
H22H H 0.513251 0.657637 -0.163417 0.071 Uiso 0.500(2) 1 calc R U P A 3
H22I H 0.538696 0.574422 -0.101149 0.071 Uiso 0.500(2) 1 calc R U P A 3
C23C C 0.57388(11) 0.7573(2) 0.1094(2) 0.0344(6) Uani 0.500(2) 1 d D U P A 3
H23E H 0.606725 0.792577 0.141052 0.041 Uiso 0.500(2) 1 calc R U P A 3
H23F H 0.542473 0.795617 0.083463 0.041 Uiso 0.500(2) 1 calc R U P A 3
C24C C 0.57300(19) 0.7015(3) 0.1830(3) 0.0506(9) Uani 0.500(2) 1 d D U P A 3
H24G H 0.573804 0.736646 0.232721 0.076 Uiso 0.500(2) 1 calc R U P A 3
H24H H 0.540111 0.667413 0.153177 0.076 Uiso 0.500(2) 1 calc R U P A 3
H24I H 0.604510 0.664366 0.210898 0.076 Uiso 0.500(2) 1 calc R U P A 3
C25C C 0.6251(2) 0.3756(3) 0.0972(5) 0.0302(9) Uani 0.500(2) 1 d D U P A 3
H25E H 0.597566 0.403525 0.106556 0.036 Uiso 0.500(2) 1 calc R U P A 3
H25F H 0.634766 0.321529 0.132176 0.036 Uiso 0.500(2) 1 calc R U P A 3
C26C C 0.6011(6) 0.3578(8) -0.0093(6) 0.0422(18) Uani 0.500(2) 1 d D U P A 3
H26G H 0.569244 0.321762 -0.032462 0.063 Uiso 0.500(2) 1 calc R U P A 3
H26H H 0.590811 0.411081 -0.044338 0.063 Uiso 0.500(2) 1 calc R U P A 3
H26I H 0.627996 0.329120 -0.018729 0.063 Uiso 0.500(2) 1 calc R U P A 3
C27C C 0.7483(5) 0.3158(6) 0.1970(9) 0.0318(10) Uani 0.500(2) 1 d D . P A 3
H27E H 0.720826 0.277519 0.195217 0.038 Uiso 0.500(2) 1 calc R U P A 3
H27F H 0.781040 0.311821 0.260605 0.038 Uiso 0.500(2) 1 calc R U P A 3
C28C C 0.7619(4) 0.2880(7) 0.1216(8) 0.0471(12) Uani 0.500(2) 1 d D . P A 3
H28G H 0.775306 0.229891 0.134356 0.071 Uiso 0.500(2) 1 calc R U P A 3
H28H H 0.729359 0.291017 0.058632 0.071 Uiso 0.500(2) 1 calc R U P A 3
H28I H 0.789512 0.325283 0.123954 0.071 Uiso 0.500(2) 1 calc R U P A 3
C33C C 0.86307(10) 0.9476(3) 0.1280(3) 0.0314(5) Uani 0.500(2) 1 d D . P A 3
H33E H 0.855484 0.971742 0.066924 0.038 Uiso 0.500(2) 1 calc R U P A 3
H33F H 0.895288 0.911254 0.152129 0.038 Uiso 0.500(2) 1 calc R U P A 3
C34C C 0.8754(7) 1.0186(7) 0.1975(10) 0.0520(11) Uani 0.500(2) 1 d D . P A 3
H34G H 0.906298 1.050874 0.205295 0.078 Uiso 0.500(2) 1 calc R U P A 3
H34H H 0.844008 1.055813 0.173477 0.078 Uiso 0.500(2) 1 calc R U P A 3
H34I H 0.883847 0.995272 0.258757 0.078 Uiso 0.500(2) 1 calc R U P A 3
C35C C 0.73915(11) 1.0005(2) 0.0159(3) 0.0312(5) Uani 0.500(2) 1 d D U P A 3
H35E H 0.708070 0.990127 -0.048439 0.037 Uiso 0.500(2) 1 calc R U P A 3
H35F H 0.766382 1.032660 0.009357 0.037 Uiso 0.500(2) 1 calc R U P A 3
C36C C 0.7204(3) 1.0540(5) 0.0723(7) 0.0372(14) Uani 0.500(2) 1 d D U P A 3
H36G H 0.705248 1.107372 0.039102 0.056 Uiso 0.500(2) 1 calc R U P A 3
H36H H 0.692804 1.023044 0.077815 0.056 Uiso 0.500(2) 1 calc R U P A 3
H36I H 0.751122 1.065581 0.135618 0.056 Uiso 0.500(2) 1 calc R U P A 3
O1D O 0.5583(8) 0.8381(11) -0.0553(14) 0.056(4) Uani 0.113(2) 1 d D U P A 4
H1D H 0.548554 0.818041 -0.109016 0.084 Uiso 0.113(2) 1 calc R U P A 4
N1D N 0.6662(9) 0.6934(13) 0.063(3) 0.0221(7) Uani 0.113(2) 1 d D . P A 4
C1D C 0.6477(10) 0.7730(18) 0.028(5) 0.0265(7) Uani 0.113(2) 1 d D . P A 4
C2D C 0.5916(5) 0.7800(8) 0.0146(12) 0.045(3) Uani 0.113(2) 1 d D U P A 4
H2D H 0.596577 0.801573 0.075740 0.054 Uiso 0.113(2) 1 calc R U P A 4
C3D C 0.5717(5) 0.6875(9) 0.0046(9) 0.034(2) Uani 0.113(2) 1 d D U P A 4
C4D C 0.6258(6) 0.6416(9) 0.0508(15) 0.0223(7) Uani 0.113(2) 1 d D . P A 4
C5D C 0.6304(7) 0.5566(10) 0.0738(16) 0.0244(8) Uani 0.113(2) 1 d D . P A 4
H5D H 0.596839 0.529540 0.052564 0.029 Uiso 0.113(2) 1 calc R U P A 4
C6D C 0.6742(3) 0.5037(4) 0.1214(10) 0.0228(8) Uani 0.113(2) 1 d D . P A 4
N2D N 0.7261(5) 0.5317(9) 0.1478(14) 0.0214(8) Uani 0.113(2) 1 d D . P A 4
H2ND H 0.734167 0.579121 0.130168 0.026 Uiso 0.113(2) 1 calc R U P A 4
C7D C 0.6786(3) 0.4144(4) 0.1337(8) 0.0234(8) Uani 0.113(2) 1 d D . P A 4
C8D C 0.7324(4) 0.3930(6) 0.1817(14) 0.0242(8) Uani 0.113(2) 1 d D . P A 4
C9D C 0.7618(3) 0.4717(7) 0.2058(9) 0.0206(10) Uani 0.113(2) 1 d D . P A 4
C15D C 0.8657(2) 0.7615(5) 0.1972(7) 0.0257(6) Uani 0.113(2) 1 d D . P A 4
H15D H 0.889096 0.765370 0.189516 0.031 Uiso 0.113(2) 1 d R U P A 4
C16D C 0.81968(14) 0.8101(3) 0.1441(6) 0.0236(5) Uani 0.113(2) 1 d D . P A 4
N4D N 0.7687(5) 0.7871(12) 0.122(2) 0.0235(8) Uani 0.113(2) 1 d D . P A 4
H4ND H 0.760607 0.741042 0.141429 0.028 Uiso 0.113(2) 1 calc R U P A 4
C17D C 0.81638(10) 0.8946(3) 0.1114(3) 0.0244(5) Uani 0.113(2) 1 d D . P A 4
C18D C 0.76276(12) 0.9179(3) 0.0623(4) 0.0259(5) Uani 0.113(2) 1 d D . P A 4
C19D C 0.73220(13) 0.8471(3) 0.0635(5) 0.0243(5) Uani 0.113(2) 1 d D . P A 4
C20D C 0.67611(14) 0.8419(3) 0.0214(3) 0.0279(5) Uani 0.113(2) 1 d D . P A 4
H20D H 0.655558 0.888947 -0.014694 0.034 Uiso 0.113(2) 1 calc R U P A 4
C21D C 0.5305(5) 0.6561(8) -0.0945(10) 0.045(2) Uani 0.113(2) 1 d D U P A 4
H21G H 0.498956 0.694233 -0.121062 0.054 Uiso 0.113(2) 1 calc R U P A 4
H21H H 0.546536 0.661240 -0.134859 0.054 Uiso 0.113(2) 1 calc R U P A 4
C22D C 0.5107(7) 0.5676(11) -0.1025(17) 0.056(4) Uani 0.113(2) 1 d D U P A 4
H22J H 0.484560 0.554809 -0.168928 0.084 Uiso 0.113(2) 1 calc R U P A 4
H22K H 0.541084 0.528506 -0.078753 0.084 Uiso 0.113(2) 1 calc R U P A 4
H22L H 0.493328 0.561621 -0.064904 0.084 Uiso 0.113(2) 1 calc R U P A 4
C23D C 0.5463(5) 0.6868(10) 0.0687(10) 0.039(2) Uani 0.113(2) 1 d D U P A 4
H23G H 0.511819 0.718072 0.036386 0.046 Uiso 0.113(2) 1 calc R U P A 4
H23H H 0.538409 0.627924 0.077409 0.046 Uiso 0.113(2) 1 calc R U P A 4
C24D C 0.5829(8) 0.7261(13) 0.1650(13) 0.041(3) Uani 0.113(2) 1 d D U P A 4
H24J H 0.565245 0.724213 0.202308 0.061 Uiso 0.113(2) 1 calc R U P A 4
H24K H 0.616817 0.694725 0.197952 0.061 Uiso 0.113(2) 1 calc R U P A 4
H24L H 0.590224 0.784886 0.156923 0.061 Uiso 0.113(2) 1 calc R U P A 4
C25D C 0.6313(3) 0.3560(4) 0.0946(6) 0.0302(9) Uani 0.113(2) 1 d D . P A 4
H25G H 0.601840 0.383100 0.098917 0.036 Uiso 0.113(2) 1 calc R U P A 4
H25H H 0.641746 0.303821 0.133039 0.036 Uiso 0.113(2) 1 calc R U P A 4
C26D C 0.6112(4) 0.3334(6) -0.0088(7) 0.052(2) Uani 0.113(2) 1 d D . P A 4
H26J H 0.580352 0.295168 -0.032384 0.078 Uiso 0.113(2) 1 calc R U P A 4
H26K H 0.600301 0.384844 -0.047183 0.078 Uiso 0.113(2) 1 calc R U P A 4
H26L H 0.640172 0.305634 -0.013092 0.078 Uiso 0.113(2) 1 calc R U P A 4
C27D C 0.7570(5) 0.3079(7) 0.2058(11) 0.0318(10) Uani 0.113(2) 1 d D . P A 4
H27G H 0.730592 0.267015 0.203721 0.038 Uiso 0.113(2) 1 calc R U P A 4
H27H H 0.788492 0.308485 0.271145 0.038 Uiso 0.113(2) 1 calc R U P A 4
C28D C 0.7752(5) 0.2792(9) 0.1374(10) 0.0471(12) Uani 0.113(2) 1 d D . P A 4
H28J H 0.791226 0.222864 0.155512 0.071 Uiso 0.113(2) 1 calc R U P A 4
H28K H 0.744033 0.277454 0.072770 0.071 Uiso 0.113(2) 1 calc R U P A 4
H28L H 0.801903 0.318903 0.140161 0.071 Uiso 0.113(2) 1 calc R U P A 4
C33D C 0.86307(10) 0.9476(3) 0.1280(3) 0.0314(5) Uani 0.113(2) 1 d D . P A 4
H33G H 0.855484 0.971742 0.066924 0.038 Uiso 0.113(2) 1 calc R U P A 4
H33H H 0.895288 0.911254 0.152129 0.038 Uiso 0.113(2) 1 calc R U P A 4
C34D C 0.8754(7) 1.0186(7) 0.1975(10) 0.0520(11) Uani 0.113(2) 1 d D . P A 4
H34J H 0.906298 1.050874 0.205295 0.078 Uiso 0.113(2) 1 calc R U P A 4
H34K H 0.844008 1.055813 0.173477 0.078 Uiso 0.113(2) 1 calc R U P A 4
H34L H 0.883847 0.995272 0.258757 0.078 Uiso 0.113(2) 1 calc R U P A 4
C35D C 0.73915(11) 1.0005(2) 0.0159(3) 0.0312(5) Uani 0.113(2) 1 d D . P A 4
H35G H 0.708070 0.990127 -0.048439 0.037 Uiso 0.113(2) 1 calc R U P A 4
H35H H 0.766382 1.032660 0.009357 0.037 Uiso 0.113(2) 1 calc R U P A 4
C36D C 0.7204(3) 1.0540(5) 0.0723(7) 0.0372(14) Uani 0.113(2) 1 d D . P A 4
H36J H 0.705248 1.107372 0.039102 0.056 Uiso 0.113(2) 1 calc R U P A 4
H36K H 0.692804 1.023044 0.077815 0.056 Uiso 0.113(2) 1 calc R U P A 4
H36L H 0.751122 1.065581 0.135618 0.056 Uiso 0.113(2) 1 calc R U P A 4
C10 C 0.81701(5) 0.48077(8) 0.24548(9) 0.0295(2) Uani 1 1 d D . . . .
H10 H 0.837337 0.430521 0.270501 0.035 Uiso 1 1 calc R U . A 1
N3A N 0.82559(8) 0.62625(13) 0.21071(15) 0.0263(3) Uani 0.9155(15) 1 d D . P A 1
C11A C 0.84705(6) 0.55229(10) 0.25409(11) 0.0263(3) Uani 0.9155(15) 1 d D . P A 1
C12A C 0.90839(5) 0.55319(9) 0.31216(12) 0.0307(3) Uani 0.9155(15) 1 d D . P A 1
C13A C 0.91933(5) 0.63883(10) 0.28437(12) 0.0322(3) Uani 0.9155(15) 1 d D . P A 1
O2A O 0.96382(5) 0.66841(9) 0.30851(11) 0.0489(3) Uani 0.9155(15) 1 d D . P A 1
C14A C 0.86670(6) 0.67969(10) 0.22650(10) 0.0277(3) Uani 0.9155(15) 1 d D . P A 1
C29A C 0.93682(7) 0.48108(12) 0.29275(15) 0.0429(4) Uani 0.9155(15) 1 d D . P A 1
H29A H 0.976054 0.492048 0.328676 0.052 Uiso 0.9155(15) 1 calc R U P A 1
H29B H 0.930501 0.428054 0.317294 0.052 Uiso 0.9155(15) 1 calc R U P A 1
C30A C 0.91917(9) 0.46844(19) 0.18991(19) 0.0666(7) Uani 0.9155(15) 1 d D . P A 1
H30A H 0.939276 0.421425 0.184157 0.100 Uiso 0.9155(15) 1 calc R U P A 1
H30B H 0.880564 0.455781 0.153698 0.100 Uiso 0.9155(15) 1 calc R U P A 1
H30C H 0.926214 0.519911 0.165104 0.100 Uiso 0.9155(15) 1 calc R U P A 1
C31A C 0.92903(6) 0.55472(11) 0.41999(13) 0.0410(4) Uani 0.9155(15) 1 d D . P A 1
H31A H 0.916980 0.502518 0.436605 0.049 Uiso 0.9155(15) 1 calc R U P A 1
H31B H 0.968886 0.554265 0.455255 0.049 Uiso 0.9155(15) 1 calc R U P A 1
C32A C 0.91020(9) 0.63021(14) 0.45282(14) 0.0485(4) Uani 0.9155(15) 1 d D . P A 1
H32A H 0.924929 0.626298 0.521225 0.073 Uiso 0.9155(15) 1 calc R U P A 1
H32B H 0.922788 0.682349 0.438512 0.073 Uiso 0.9155(15) 1 calc R U P A 1
H32C H 0.870783 0.630503 0.419827 0.073 Uiso 0.9155(15) 1 calc R U P A 1
N3B N 0.8287(9) 0.6229(14) 0.2020(17) 0.0263(3) Uani 0.0845(15) 1 d D . P A 2
C11B C 0.8490(6) 0.5458(10) 0.2382(8) 0.0263(3) Uani 0.0845(15) 1 d D . P A 2
C12B C 0.9106(5) 0.5426(8) 0.2809(10) 0.0307(3) Uani 0.0845(15) 1 d D . P A 2
C13B C 0.9176(5) 0.6241(9) 0.2429(13) 0.0322(3) Uani 0.0845(15) 1 d D . P A 2
O2B O 0.9557(5) 0.6520(10) 0.2462(13) 0.0489(3) Uani 0.0845(15) 1 d D . P A 2
C14B C 0.8669(7) 0.6768(10) 0.2049(15) 0.0277(3) Uani 0.0845(15) 1 d D . P A 2
C29B C 0.9339(8) 0.4615(12) 0.2650(16) 0.0429(4) Uani 0.0845(15) 1 d D . P A 2
H29C H 0.973107 0.470776 0.293908 0.052 Uiso 0.0845(15) 1 calc R U P A 2
H29D H 0.929575 0.416675 0.302326 0.052 Uiso 0.0845(15) 1 calc R U P A 2
C30B C 0.9147(10) 0.428(2) 0.1719(18) 0.0666(7) Uani 0.0845(15) 1 d D . P A 2
H30D H 0.934615 0.376025 0.176877 0.100 Uiso 0.0845(15) 1 calc R U P A 2
H30E H 0.876249 0.414601 0.141906 0.100 Uiso 0.0845(15) 1 calc R U P A 2
H30F H 0.920117 0.469120 0.133423 0.100 Uiso 0.0845(15) 1 calc R U P A 2
C31B C 0.9386(7) 0.5404(12) 0.3885(11) 0.0410(4) Uani 0.0845(15) 1 d D . P A 2
H31C H 0.932308 0.484064 0.406890 0.049 Uiso 0.0845(15) 1 calc R U P A 2
H31D H 0.977798 0.545608 0.414234 0.049 Uiso 0.0845(15) 1 calc R U P A 2
C32B C 0.9229(10) 0.6057(16) 0.4367(15) 0.0485(4) Uani 0.0845(15) 1 d D . P A 2
H32D H 0.943864 0.596921 0.505384 0.073 Uiso 0.0845(15) 1 calc R U P A 2
H32E H 0.930122 0.662134 0.421758 0.073 Uiso 0.0845(15) 1 calc R U P A 2
H32F H 0.884423 0.600308 0.414381 0.073 Uiso 0.0845(15) 1 calc R U P A 2

loop_
_atom_site_aniso_label
_atom_site_aniso_U_11
_atom_site_aniso_U_22
_atom_site_aniso_U_33
_atom_site_aniso_U_23
_atom_site_aniso_U_13
_atom_site_aniso_U_12
O1A 0.042(2) 0.041(3) 0.051(3) 0.009(2) 0.019(2) 0.0203(19)
N1A 0.0160(10) 0.0224(19) 0.0253(12) -0.0014(15) 0.0088(7) -0.0038(10)
C1A 0.0184(11) 0.0251(17) 0.0311(19) -0.0001(11) 0.0093(9) -0.0008(9)
C2A 0.018(2) 0.030(3) 0.041(3) -0.006(2) 0.002(2) 0.003(2)
C3A 0.0188(18) 0.030(2) 0.047(2) -0.004(2) 0.0074(16) 0.002(2)
C4A 0.0159(7) 0.020(2) 0.0278(9) -0.0015(17) 0.0087(6) -0.0018(13)
C5A 0.0180(6) 0.024(2) 0.0298(12) -0.0047(18) 0.0115(6) -0.0038(15)
C6A 0.0195(5) 0.020(2) 0.0264(9) -0.002(2) 0.0103(5) -0.0044(14)
N2A 0.0181(4) 0.019(2) 0.0244(16) -0.0062(18) 0.0089(6) -0.0044(11)
C7A 0.0237(11) 0.021(2) 0.0268(7) -0.0023(18) 0.0142(8) -0.0032(13)
C8A 0.0252(14) 0.021(2) 0.0259(8) 0.001(2) 0.0125(15) -0.0014(12)
C9A 0.0218(5) 0.0258(15) 0.014(3) 0.0063(15) 0.0086(9) -0.0029(6)
C15A 0.0148(18) 0.0305(6) 0.025(2) 0.0017(9) 0.0052(17) -0.0022(12)
C16A 0.0166(15) 0.0281(8) 0.0231(17) -0.0008(10) 0.0079(16) -0.0042(11)
N4A 0.0197(13) 0.0241(11) 0.0261(12) 0.0008(9) 0.0112(15) -0.0024(11)
C17A 0.0181(14) 0.0291(7) 0.0242(13) 0.0016(8) 0.0096(14) -0.0027(11)
C18A 0.0231(14) 0.0267(10) 0.0265(9) 0.0020(8) 0.0117(14) -0.0020(10)
C19A 0.0176(14) 0.0258(10) 0.0264(6) 0.0001(7) 0.0090(13) -0.0010(10)
C20A 0.0202(12) 0.0269(12) 0.0335(12) 0.0034(8) 0.0115(8) -0.0005(8)
C21A 0.0191(18) 0.035(3) 0.054(3) -0.010(3) 0.0040(19) 0.002(2)
C22A 0.037(4) 0.069(5) 0.055(5) -0.018(4) -0.005(3) 0.006(4)
C23A 0.026(2) 0.035(3) 0.050(2) -0.004(2) 0.0167(18) 0.0038(19)
C24A 0.044(4) 0.057(4) 0.047(4) -0.020(3) 0.009(3) 0.011(3)
C25A 0.0257(14) 0.026(2) 0.0373(8) 0.0012(17) 0.0153(9) -0.0069(15)
C26A 0.046(4) 0.054(5) 0.042(2) -0.007(3) 0.012(2) -0.019(3)
C27A 0.029(3) 0.0262(18) 0.036(2) 0.0049(13) 0.014(2) -0.0009(14)
C28A 0.055(4) 0.028(3) 0.062(3) -0.004(2) 0.033(3) 0.006(2)
C33A 0.0214(15) 0.0371(9) 0.0335(16) 0.0055(11) 0.0125(13) -0.0065(13)
C34A 0.0489(15) 0.051(4) 0.0556(14) -0.011(2) 0.0265(13) -0.019(3)
C35A 0.0239(14) 0.0310(10) 0.0354(9) 0.0075(7) 0.0129(13) -0.0015(11)
C36A 0.041(6) 0.041(4) 0.055(4) 0.001(3) 0.021(5) 0.007(4)
O1B 0.037(5) 0.072(7) 0.043(6) 0.016(5) 0.015(4) 0.027(5)
N1B 0.0160(10) 0.0224(19) 0.0253(12) -0.0014(15) 0.0088(7) -0.0038(10)
C1B 0.0184(11) 0.0251(17) 0.0311(19) -0.0001(11) 0.0093(9) -0.0008(9)
C2B 0.019(3) 0.033(3) 0.042(3) -0.004(3) 0.009(3) 0.005(3)
C3B 0.018(3) 0.033(3) 0.046(3) -0.002(3) 0.009(3) 0.002(3)
C4B 0.0159(7) 0.020(2) 0.0278(9) -0.0015(17) 0.0087(6) -0.0018(13)
C5B 0.0180(6) 0.024(2) 0.0298(12) -0.0047(18) 0.0115(6) -0.0038(15)
C6B 0.0195(5) 0.020(2) 0.0264(9) -0.002(2) 0.0103(5) -0.0044(14)
N2B 0.0181(4) 0.019(2) 0.0244(16) -0.0062(18) 0.0089(6) -0.0044(11)
C7B 0.0237(11) 0.021(2) 0.0268(7) -0.0023(18) 0.0142(8) -0.0032(13)
C8B 0.0252(14) 0.021(2) 0.0259(8) 0.001(2) 0.0125(15) -0.0014(12)
C9B 0.0218(5) 0.0258(15) 0.014(3) 0.0063(15) 0.0086(9) -0.0029(6)
C15B 0.0148(18) 0.0305(6) 0.025(2) 0.0017(9) 0.0052(17) -0.0022(12)
C16B 0.0166(15) 0.0281(8) 0.0231(17) -0.0008(10) 0.0079(16) -0.0042(11)
N4B 0.0197(13) 0.0241(11) 0.0261(12) 0.0008(9) 0.0112(15) -0.0024(11)
C17B 0.0181(14) 0.0291(7) 0.0242(13) 0.0016(8) 0.0096(14) -0.0027(11)
C18B 0.0231(14) 0.0267(10) 0.0265(9) 0.0020(8) 0.0117(14) -0.0020(10)
C19B 0.0176(14) 0.0258(10) 0.0264(6) 0.0001(7) 0.0090(13) -0.0010(10)
C20B 0.0202(12) 0.0269(12) 0.0335(12) 0.0034(8) 0.0115(8) -0.0005(8)
C21B 0.020(3) 0.037(4) 0.053(4) -0.003(4) 0.005(3) 0.003(4)
C22B 0.032(7) 0.053(8) 0.050(7) -0.008(7) 0.005(6) 0.001(7)
C23B 0.024(3) 0.034(4) 0.044(3) -0.006(3) 0.012(3) 0.003(3)
C24B 0.029(7) 0.043(7) 0.041(6) 0.002(6) 0.026(5) 0.007(6)
C25B 0.0257(14) 0.026(2) 0.0373(8) 0.0012(17) 0.0153(9) -0.0069(15)
C26B 0.036(8) 0.035(9) 0.033(8) 0.002(7) 0.018(6) -0.013(7)
C27B 0.029(3) 0.0262(18) 0.036(2) 0.0049(13) 0.014(2) -0.0009(14)
C28B 0.055(4) 0.028(3) 0.062(3) -0.004(2) 0.033(3) 0.006(2)
C33B 0.0214(15) 0.0371(9) 0.0335(16) 0.0055(11) 0.0125(13) -0.0065(13)
C34B 0.0489(15) 0.051(4) 0.0556(14) -0.011(2) 0.0265(13) -0.019(3)
C35B 0.0239(14) 0.0310(10) 0.0354(9) 0.0075(7) 0.0129(13) -0.0015(11)
C36B 0.021(7) 0.038(7) 0.056(7) 0.008(6) 0.030(6) 0.004(6)
O1C 0.0211(11) 0.0294(14) 0.046(2) -0.0056(12) 0.0053(11) 0.0062(9)
N1C 0.0160(10) 0.0224(19) 0.0253(12) -0.0014(15) 0.0088(7) -0.0038(10)
C1C 0.0184(11) 0.0251(17) 0.0311(19) -0.0001(11) 0.0093(9) -0.0008(9)
C2C 0.0168(12) 0.0232(15) 0.0295(14) -0.0016(11) 0.0069(10) 0.0000(10)
C3C 0.0137(9) 0.0271(15) 0.0304(11) -0.0044(11) 0.0092(8) 0.0008(10)
C4C 0.0159(7) 0.020(2) 0.0278(9) -0.0015(17) 0.0087(6) -0.0018(13)
C5C 0.0180(6) 0.024(2) 0.0298(12) -0.0047(18) 0.0115(6) -0.0038(15)
C6C 0.0195(5) 0.020(2) 0.0264(9) -0.002(2) 0.0103(5) -0.0044(14)
N2C 0.0181(4) 0.019(2) 0.0244(16) -0.0062(18) 0.0089(6) -0.0044(11)
C7C 0.0237(11) 0.021(2) 0.0268(7) -0.0023(18) 0.0142(8) -0.0032(13)
C8C 0.0252(14) 0.021(2) 0.0259(8) 0.001(2) 0.0125(15) -0.0014(12)
C9C 0.0218(5) 0.0258(15) 0.014(3) 0.0063(15) 0.0086(9) -0.0029(6)
C15C 0.0148(18) 0.0305(6) 0.025(2) 0.0017(9) 0.0052(17) -0.0022(12)
C16C 0.0166(15) 0.0281(8) 0.0231(17) -0.0008(10) 0.0079(16) -0.0042(11)
N4C 0.0197(13) 0.0241(11) 0.0261(12) 0.0008(9) 0.0112(15) -0.0024(11)
C17C 0.0181(14) 0.0291(7) 0.0242(13) 0.0016(8) 0.0096(14) -0.0027(11)
C18C 0.0231(14) 0.0267(10) 0.0265(9) 0.0020(8) 0.0117(14) -0.0020(10)
C19C 0.0176(14) 0.0258(10) 0.0264(6) 0.0001(7) 0.0090(13) -0.0010(10)
C20C 0.0202(12) 0.0269(12) 0.0335(12) 0.0034(8) 0.0115(8) -0.0005(8)
C21C 0.0170(10) 0.0303(16) 0.0432(15) -0.0065(12) 0.0119(10) -0.0022(11)
C22C 0.0224(15) 0.055(3) 0.055(3) -0.016(2) 0.0136(15) -0.0029(17)
C23C 0.0277(11) 0.0370(14) 0.0368(13) -0.0063(11) 0.0154(10) 0.0039(10)
C24C 0.057(2) 0.058(2) 0.0489(19) 0.0029(17) 0.0359(17) 0.0057(18)
C25C 0.0257(14) 0.026(2) 0.0373(8) 0.0012(17) 0.0153(9) -0.0069(15)
C26C 0.035(3) 0.045(4) 0.037(2) -0.004(2) 0.0123(19) -0.019(2)
C27C 0.029(3) 0.0262(18) 0.036(2) 0.0049(13) 0.014(2) -0.0009(14)
C28C 0.055(4) 0.028(3) 0.062(3) -0.004(2) 0.033(3) 0.006(2)
C33C 0.0214(15) 0.0371(9) 0.0335(16) 0.0055(11) 0.0125(13) -0.0065(13)
C34C 0.0489(15) 0.051(4) 0.0556(14) -0.011(2) 0.0265(13) -0.019(3)
C35C 0.0239(14) 0.0310(10) 0.0354(9) 0.0075(7) 0.0129(13) -0.0015(11)
C36C 0.031(3) 0.0293(16) 0.059(3) 0.0050(15) 0.029(3) 0.004(2)
O1D 0.038(5) 0.049(6) 0.059(6) 0.000(6) 0.009(5) 0.000(5)
N1D 0.0160(10) 0.0224(19) 0.0253(12) -0.0014(15) 0.0088(7) -0.0038(10)
C1D 0.0184(11) 0.0251(17) 0.0311(19) -0.0001(11) 0.0093(9) -0.0008(9)
C2D 0.028(3) 0.033(3) 0.045(4) -0.002(3) -0.002(3) 0.001(3)
C3D 0.019(3) 0.031(3) 0.043(3) -0.001(3) 0.010(2) 0.001(3)
C4D 0.0159(7) 0.020(2) 0.0278(9) -0.0015(17) 0.0087(6) -0.0018(13)
C5D 0.0180(6) 0.024(2) 0.0298(12) -0.0047(18) 0.0115(6) -0.0038(15)
C6D 0.0195(5) 0.020(2) 0.0264(9) -0.002(2) 0.0103(5) -0.0044(14)
N2D 0.0181(4) 0.019(2) 0.0244(16) -0.0062(18) 0.0089(6) -0.0044(11)
C7D 0.0237(11) 0.021(2) 0.0268(7) -0.0023(18) 0.0142(8) -0.0032(13)
C8D 0.0252(14) 0.021(2) 0.0259(8) 0.001(2) 0.0125(15) -0.0014(12)
C9D 0.0218(5) 0.0258(15) 0.014(3) 0.0063(15) 0.0086(9) -0.0029(6)
C15D 0.0148(18) 0.0305(6) 0.025(2) 0.0017(9) 0.0052(17) -0.0022(12)
C16D 0.0166(15) 0.0281(8) 0.0231(17) -0.0008(10) 0.0079(16) -0.0042(11)
N4D 0.0197(13) 0.0241(11) 0.0261(12) 0.0008(9) 0.0112(15) -0.0024(11)
C17D 0.0181(14) 0.0291(7) 0.0242(13) 0.0016(8) 0.0096(14) -0.0027(11)
C18D 0.0231(14) 0.0267(10) 0.0265(9) 0.0020(8) 0.0117(14) -0.0020(10)
C19D 0.0176(14) 0.0258(10) 0.0264(6) 0.0001(7) 0.0090(13) -0.0010(10)
C20D 0.0202(12) 0.0269(12) 0.0335(12) 0.0034(8) 0.0115(8) -0.0005(8)
C21D 0.021(3) 0.039(3) 0.052(3) -0.001(3) 0.002(3) 0.001(3)
C22D 0.027(5) 0.046(7) 0.062(7) -0.007(6) 0.000(5) 0.004(5)
C23D 0.024(3) 0.035(3) 0.046(3) -0.005(3) 0.010(3) 0.002(3)
C24D 0.034(6) 0.036(6) 0.052(7) -0.002(6) 0.022(5) -0.002(5)
C25D 0.0257(14) 0.026(2) 0.0373(8) 0.0012(17) 0.0153(9) -0.0069(15)
C26D 0.046(4) 0.054(5) 0.042(2) -0.007(3) 0.012(2) -0.019(3)
C27D 0.029(3) 0.0262(18) 0.036(2) 0.0049(13) 0.014(2) -0.0009(14)
C28D 0.055(4) 0.028(3) 0.062(3) -0.004(2) 0.033(3) 0.006(2)
C33D 0.0214(15) 0.0371(9) 0.0335(16) 0.0055(11) 0.0125(13) -0.0065(13)
C34D 0.0489(15) 0.051(4) 0.0556(14) -0.011(2) 0.0265(13) -0.019(3)
C35D 0.0239(14) 0.0310(10) 0.0354(9) 0.0075(7) 0.0129(13) -0.0015(11)
C36D 0.031(3) 0.0293(16) 0.059(3) 0.0050(15) 0.029(3) 0.004(2)
C10 0.0215(5) 0.0272(5) 0.0335(6) 0.0003(4) 0.0096(4) -0.0008(4)
N3A 0.0193(5) 0.0267(5) 0.0298(7) -0.0001(4) 0.0104(4) 0.0004(4)
C11A 0.0173(4) 0.0259(6) 0.0303(7) -0.0020(5) 0.0084(5) -0.0005(4)
C12A 0.0166(5) 0.0269(6) 0.0389(8) -0.0006(5) 0.0073(5) 0.0003(4)
C13A 0.0204(5) 0.0327(7) 0.0374(7) -0.0004(6) 0.0104(5) -0.0034(5)
O2A 0.0235(5) 0.0494(7) 0.0605(9) 0.0016(6) 0.0119(5) -0.0098(5)
C14A 0.0230(5) 0.0289(6) 0.0290(8) -0.0006(5) 0.0119(6) -0.0015(4)
C29A 0.0221(6) 0.0362(9) 0.0619(12) -0.0053(7) 0.0154(7) 0.0033(6)
C30A 0.0389(9) 0.092(2) 0.0716(15) -0.0243(14) 0.0299(10) 0.0069(11)
C31A 0.0280(7) 0.0371(8) 0.0382(8) 0.0048(7) 0.0029(6) -0.0018(6)
C32A 0.0515(11) 0.0473(11) 0.0410(9) -0.0065(8) 0.0196(8) -0.0085(8)
N3B 0.0193(5) 0.0267(5) 0.0298(7) -0.0001(4) 0.0104(4) 0.0004(4)
C11B 0.0173(4) 0.0259(6) 0.0303(7) -0.0020(5) 0.0084(5) -0.0005(4)
C12B 0.0166(5) 0.0269(6) 0.0389(8) -0.0006(5) 0.0073(5) 0.0003(4)
C13B 0.0204(5) 0.0327(7) 0.0374(7) -0.0004(6) 0.0104(5) -0.0034(5)
O2B 0.0235(5) 0.0494(7) 0.0605(9) 0.0016(6) 0.0119(5) -0.0098(5)
C14B 0.0230(5) 0.0289(6) 0.0290(8) -0.0006(5) 0.0119(6) -0.0015(4)
C29B 0.0221(6) 0.0362(9) 0.0619(12) -0.0053(7) 0.0154(7) 0.0033(6)
C30B 0.0389(9) 0.092(2) 0.0716(15) -0.0243(14) 0.0299(10) 0.0069(11)
C31B 0.0280(7) 0.0371(8) 0.0382(8) 0.0048(7) 0.0029(6) -0.0018(6)
C32B 0.0515(11) 0.0473(11) 0.0410(9) -0.0065(8) 0.0196(8) -0.0085(8)

loop_
_atom_type_symbol
_atom_type_description
_atom_type_scat_dispersion_real
_atom_type_scat_dispersion_imag
_atom_type_scat_source
C C 0.0033 0.0016 'International Tables Vol C Tables 4.2.6.8 and 6.1.1.4'
H H 0.0000 0.0000 'International Tables Vol C Tables 4.2.6.8 and 6.1.1.4'
N N 0.0061 0.0033 'International Tables Vol C Tables 4.2.6.8 and 6.1.1.4'
O O 0.0106 0.0060 'International Tables Vol C Tables 4.2.6.8 and 6.1.1.4'

loop_
_geom_angle_atom_site_label_1
_geom_angle_atom_site_label_2
_geom_angle_atom_site_label_3
_geom_angle
_geom_angle_site_symmetry_1
_geom_angle_site_symmetry_3
_geom_angle_publ_flag
C2A O1A H1A 109.5 . . ?
C4A N1A C1A 110.5(8) . . ?
C20A C1A N1A 128.5(8) . . ?
C20A C1A C2A 121.2(8) . . ?
N1A C1A C2A 110.2(7) . . ?
O1A C2A C1A 114.0(9) . . ?
O1A C2A C3A 113.1(7) . . ?
C1A C2A C3A 102.8(6) . . ?
O1A C2A H2A 108.9 . . ?
C1A C2A H2A 108.9 . . ?
C3A C2A H2A 108.9 . . ?
C4A C3A C21A 116.7(6) . . ?
C4A C3A C23A 108.4(6) . . ?
C21A C3A C23A 107.4(6) . . ?
C4A C3A C2A 100.2(6) . . ?
C21A C3A C2A 111.4(7) . . ?
C23A C3A C2A 112.9(7) . . ?
N1A C4A C5A 124.2(8) . . ?
N1A C4A C3A 111.9(6) . . ?
C5A C4A C3A 123.9(6) . . ?
C4A C5A C6A 127.5(8) . . ?
C4A C5A H5A 116.2 . . ?
C6A C5A H5A 116.2 . . ?
N2A C6A C5A 126.0(8) . . ?
N2A C6A C7A 107.4(7) . . ?
C5A C6A C7A 126.6(7) . . ?
C6A N2A C9A 109.0(9) . . ?
C6A N2A H2NA 125.5 . . ?
C9A N2A H2NA 125.5 . . ?
C8A C7A C6A 108.5(6) . . ?
C8A C7A C25A 127.5(6) . . ?
C6A C7A C25A 123.9(6) . . ?
C7A C8A C9A 106.1(6) . . ?
C7A C8A C27A 128.6(8) . . ?
C9A C8A C27A 125.3(9) . . ?
N2A C9A C10 123.7(8) . . ?
N2A C9A C8A 107.5(7) . . ?
C10 C9A C8A 126.2(9) . . ?
C16A C15A C14A 130.2(12) . . ?
C16A C15A H15A 114.9 . . ?
C14A C15A H15A 114.9 . . ?
N4A C16A C15A 125.1(11) . . ?
N4A C16A C17A 107.5(8) . . ?
C15A C16A C17A 127.2(9) . . ?
C16A N4A C19A 109.6(8) . . ?
C16A N4A H4NA 125.2 . . ?
C19A N4A H4NA 125.2 . . ?
C18A C17A C16A 107.4(6) . . ?
C18A C17A C33A 128.4(8) . . ?
C16A C17A C33A 124.1(7) . . ?
C17A C18A C19A 109.1(7) . . ?
C17A C18A C35A 126.6(7) . . ?
C19A C18A C35A 124.3(7) . . ?
C20A C19A N4A 124.6(8) . . ?
C20A C19A C18A 129.1(8) . . ?
N4A C19A C18A 106.3(7) . . ?
C1A C20A C19A 128.4(9) . . ?
C1A C20A H20A 115.8 . . ?
C19A C20A H20A 115.8 . . ?
C22A C21A C3A 116.8(8) . . ?
C22A C21A H21A 108.1 . . ?
C3A C21A H21A 108.1 . . ?
C22A C21A H21B 108.1 . . ?
C3A C21A H21B 108.1 . . ?
H21A C21A H21B 107.3 . . ?
C21A C22A H22A 109.5 . . ?
C21A C22A H22B 109.5 . . ?
H22A C22A H22B 109.5 . . ?
C21A C22A H22C 109.5 . . ?
H22A C22A H22C 109.5 . . ?
H22B C22A H22C 109.5 . . ?
C24A C23A C3A 117.8(7) . . ?
C24A C23A H23A 107.9 . . ?
C3A C23A H23A 107.9 . . ?
C24A C23A H23B 107.9 . . ?
C3A C23A H23B 107.9 . . ?
H23A C23A H23B 107.2 . . ?
C23A C24A H24A 109.5 . . ?
C23A C24A H24B 109.5 . . ?
H24A C24A H24B 109.5 . . ?
C23A C24A H24C 109.5 . . ?
H24A C24A H24C 109.5 . . ?
H24B C24A H24C 109.5 . . ?
C7A C25A C26A 111.4(7) . . ?
C7A C25A H25A 109.4 . . ?
C26A C25A H25A 109.4 . . ?
C7A C25A H25B 109.4 . . ?
C26A C25A H25B 109.4 . . ?
H25A C25A H25B 108.0 . . ?
C25A C26A H26A 109.5 . . ?
C25A C26A H26B 109.5 . . ?
H26A C26A H26B 109.5 . . ?
C25A C26A H26C 109.5 . . ?
H26A C26A H26C 109.5 . . ?
H26B C26A H26C 109.5 . . ?
C8A C27A C28A 111.8(10) . . ?
C8A C27A H27A 109.3 . . ?
C28A C27A H27A 109.3 . . ?
C8A C27A H27B 109.3 . . ?
C28A C27A H27B 109.3 . . ?
H27A C27A H27B 107.9 . . ?
C27A C28A H28A 109.5 . . ?
C27A C28A H28B 109.5 . . ?
H28A C28A H28B 109.5 . . ?
C27A C28A H28C 109.5 . . ?
H28A C28A H28C 109.5 . . ?
H28B C28A H28C 109.5 . . ?
C17A C33A C34A 115.7(13) . . ?
C17A C33A H33A 108.4 . . ?
C34A C33A H33A 108.4 . . ?
C17A C33A H33B 108.4 . . ?
C34A C33A H33B 108.4 . . ?
H33A C33A H33B 107.4 . . ?
C33A C34A H34A 109.5 . . ?
C33A C34A H34B 109.5 . . ?
H34A C34A H34B 109.5 . . ?
C33A C34A H34C 109.5 . . ?
H34A C34A H34C 109.5 . . ?
H34B C34A H34C 109.5 . . ?
C18A C35A C36A 115.0(11) . . ?
C18A C35A H35A 108.5 . . ?
C36A C35A H35A 108.5 . . ?
C18A C35A H35B 108.5 . . ?
C36A C35A H35B 108.5 . . ?
H35A C35A H35B 107.5 . . ?
C35A C36A H36A 109.5 . . ?
C35A C36A H36B 109.5 . . ?
H36A C36A H36B 109.5 . . ?
C35A C36A H36C 109.5 . . ?
H36A C36A H36C 109.5 . . ?
H36B C36A H36C 109.5 . . ?
C2B O1B H1B 109.5 . . ?
C4B N1B C1B 112.2(11) . . ?
C20B C1B N1B 129.4(12) . . ?
C20B C1B C2B 120.0(11) . . ?
N1B C1B C2B 109.6(10) . . ?
O1B C2B C1B 108.7(13) . . ?
O1B C2B C3B 117.9(14) . . ?
C1B C2B C3B 101.7(10) . . ?
O1B C2B H2B 109.4 . . ?
C1B C2B H2B 109.4 . . ?
C3B C2B H2B 109.4 . . ?
C21B C3B C2B 114.6(12) . . ?
C21B C3B C4B 115.0(12) . . ?
C2B C3B C4B 101.0(10) . . ?
C21B C3B C23B 107.9(13) . . ?
C2B C3B C23B 110.5(13) . . ?
C4B C3B C23B 107.5(13) . . ?
N1B C4B C5B 127.1(12) . . ?
N1B C4B C3B 109.8(11) . . ?
C5B C4B C3B 123.0(11) . . ?
C4B C5B C6B 129.7(13) . . ?
C4B C5B H5B 115.1 . . ?
C6B C5B H5B 115.1 . . ?
C5B C6B N2B 121.1(12) . . ?
C5B C6B C7B 131.7(12) . . ?
N2B C6B C7B 107.1(10) . . ?
C9B N2B C6B 107.1(11) . . ?
C9B N2B H2NB 126.5 . . ?
C6B N2B H2NB 126.5 . . ?
C8B C7B C6B 111.1(11) . . ?
C8B C7B C25B 125.6(12) . . ?
C6B C7B C25B 123.2(12) . . ?
C7B C8B C9B 104.0(10) . . ?
C7B C8B C27B 131.3(15) . . ?
C9B C8B C27B 124.7(15) . . ?
N2B C9B C10 120.4(13) . . ?
N2B C9B C8B 109.9(11) . . ?
C10 C9B C8B 128.8(14) . . ?
C16B C15B C14B 138.0(15) . . ?
C16B C15B H15B 113.8 . . ?
C14B C15B H15B 106.5 . . ?
N4B C16B C15B 124.7(12) . . ?
N4B C16B C17B 108.0(10) . . ?
C15B C16B C17B 127.3(12) . . ?
C16B N4B C19B 109.3(11) . . ?
C16B N4B H4NB 125.3 . . ?
C19B N4B H4NB 125.3 . . ?
C18B C17B C16B 106.6(9) . . ?
C18B C17B C33B 129.7(11) . . ?
C16B C17B C33B 123.7(11) . . ?
C17B C18B C19B 110.0(9) . . ?
C17B C18B C35B 123.4(11) . . ?
C19B C18B C35B 126.6(11) . . ?
C20B C19B N4B 124.1(11) . . ?
C20B C19B C18B 129.9(11) . . ?
N4B C19B C18B 106.0(9) . . ?
C1B C20B C19B 129.2(13) . . ?
C1B C20B H20B 115.4 . . ?
C19B C20B H20B 115.4 . . ?
C22B C21B C3B 116.8(15) . . ?
C22B C21B H21C 108.1 . . ?
C3B C21B H21C 108.1 . . ?
C22B C21B H21D 108.1 . . ?
C3B C21B H21D 108.1 . . ?
H21C C21B H21D 107.3 . . ?
C21B C22B H22D 109.5 . . ?
C21B C22B H22E 109.5 . . ?
H22D C22B H22E 109.5 . . ?
C21B C22B H22F 109.5 . . ?
H22D C22B H22F 109.5 . . ?
H22E C22B H22F 109.5 . . ?
C24B C23B C3B 114.6(15) . . ?
C24B C23B H23C 108.6 . . ?
C3B C23B H23C 108.6 . . ?
C24B C23B H23D 108.6 . . ?
C3B C23B H23D 108.6 . . ?
H23C C23B H23D 107.6 . . ?
C23B C24B H24D 109.5 . . ?
C23B C24B H24E 109.5 . . ?
H24D C24B H24E 109.5 . . ?
C23B C24B H24F 109.5 . . ?
H24D C24B H24F 109.5 . . ?
H24E C24B H24F 109.5 . . ?
C7B C25B C26B 111(2) . . ?
C7B C25B H25C 109.5 . . ?
C26B C25B H25C 109.5 . . ?
C7B C25B H25D 109.5 . . ?
C26B C25B H25D 109.5 . . ?
H25C C25B H25D 108.1 . . ?
C25B C26B H26D 109.5 . . ?
C25B C26B H26E 109.5 . . ?
H26D C26B H26E 109.5 . . ?
C25B C26B H26F 109.5 . . ?
H26D C26B H26F 109.5 . . ?
H26E C26B H26F 109.5 . . ?
C8B C27B C28B 116.1(18) . . ?
C8B C27B H27C 108.3 . . ?
C28B C27B H27C 108.3 . . ?
C8B C27B H27D 108.3 . . ?
C28B C27B H27D 108.3 . . ?
H27C C27B H27D 107.4 . . ?
C27B C28B H28D 109.5 . . ?
C27B C28B H28E 109.5 . . ?
H28D C28B H28E 109.5 . . ?
C27B C28B H28F 109.5 . . ?
H28D C28B H28F 109.5 . . ?
H28E C28B H28F 109.5 . . ?
C17B C33B C34B 112.1(13) . . ?
C17B C33B H33C 109.2 . . ?
C34B C33B H33C 109.2 . . ?
C17B C33B H33D 109.2 . . ?
C34B C33B H33D 109.2 . . ?
H33C C33B H33D 107.9 . . ?
C33B C34B H34D 109.5 . . ?
C33B C34B H34E 109.5 . . ?
H34D C34B H34E 109.5 . . ?
C33B C34B H34F 109.5 . . ?
H34D C34B H34F 109.5 . . ?
H34E C34B H34F 109.5 . . ?
C18B C35B C36B 107.9(14) . . ?
C18B C35B H35C 110.1 . . ?
C36B C35B H35C 110.1 . . ?
C18B C35B H35D 110.1 . . ?
C36B C35B H35D 110.1 . . ?
H35C C35B H35D 108.4 . . ?
C35B C36B H36D 109.5 . . ?
C35B C36B H36E 109.5 . . ?
H36D C36B H36E 109.5 . . ?
C35B C36B H36F 109.5 . . ?
H36D C36B H36F 109.5 . . ?
H36E C36B H36F 109.5 . . ?
C2C O1C H1C 109.5 . . ?
C4C N1C C1C 107.0(5) . . ?
N1C C1C C20C 125.5(5) . . ?
N1C C1C C2C 111.4(4) . . ?
C20C C1C C2C 123.0(5) . . ?
O1C C2C C1C 112.9(5) . . ?
O1C C2C C3C 116.2(4) . . ?
C1C C2C C3C 101.9(5) . . ?
O1C C2C H2C 108.5 . . ?
C1C C2C H2C 108.5 . . ?
C3C C2C H2C 108.5 . . ?
C4C C3C C21C 117.3(3) . . ?
C4C C3C C2C 98.0(3) . . ?
C21C C3C C2C 114.6(3) . . ?
C4C C3C C23C 109.5(3) . . ?
C21C C3C C23C 110.2(3) . . ?
C2C C3C C23C 106.2(3) . . ?
N1C C4C C5C 123.1(5) . . ?
N1C C4C C3C 113.6(4) . . ?
C5C C4C C3C 123.3(4) . . ?
C4C C5C C6C 127.3(5) . . ?
C4C C5C H5C 116.3 . . ?
C6C C5C H5C 116.3 . . ?
N2C C6C C5C 126.4(5) . . ?
N2C C6C C7C 107.1(5) . . ?
C5C C6C C7C 126.4(6) . . ?
C6C N2C C9C 110.9(6) . . ?
C6C N2C H2NC 124.5 . . ?
C9C N2C H2NC 124.5 . . ?
C8C C7C C6C 107.7(5) . . ?
C8C C7C C25C 127.2(5) . . ?
C6C C7C C25C 124.7(5) . . ?
C7C C8C C9C 108.2(6) . . ?
C7C C8C C27C 127.4(7) . . ?
C9C C8C C27C 123.4(8) . . ?
N2C C9C C10 126.0(8) . . ?
N2C C9C C8C 105.5(6) . . ?
C10 C9C C8C 125.4(6) . . ?
C16C C15C H15C 117.1 . . ?
N4C C16C C15C 125.3(5) . . ?
N4C C16C C17C 106.7(4) . . ?
C15C C16C C17C 127.9(4) . . ?
C19C N4C C16C 110.3(5) . . ?
C19C N4C H4NC 124.9 . . ?
C16C N4C H4NC 124.9 . . ?
C18C C17C C16C 108.0(3) . . ?
C18C C17C C33C 126.6(3) . . ?
C16C C17C C33C 125.4(3) . . ?
C17C C18C C19C 107.3(3) . . ?
C17C C18C C35C 127.9(3) . . ?
C19C C18C C35C 124.8(3) . . ?
N4C C19C C20C 125.3(4) . . ?
N4C C19C C18C 107.5(3) . . ?
C20C C19C C18C 127.2(4) . . ?
C1C C20C C19C 128.4(4) . . ?
C1C C20C H20C 115.8 . . ?
C19C C20C H20C 115.8 . . ?
C22C C21C C3C 116.7(3) . . ?
C22C C21C H21E 108.1 . . ?
C3C C21C H21E 108.1 . . ?
C22C C21C H21F 108.1 . . ?
C3C C21C H21F 108.1 . . ?
H21E C21C H21F 107.3 . . ?
C21C C22C H22G 109.5 . . ?
C21C C22C H22H 109.5 . . ?
H22G C22C H22H 109.5 . . ?
C21C C22C H22I 109.5 . . ?
H22G C22C H22I 109.5 . . ?
H22H C22C H22I 109.5 . . ?
C24C C23C C3C 115.2(3) . . ?
C24C C23C H23E 108.5 . . ?
C3C C23C H23E 108.5 . . ?
C24C C23C H23F 108.5 . . ?
C3C C23C H23F 108.5 . . ?
H23E C23C H23F 107.5 . . ?
C23C C24C H24G 109.5 . . ?
C23C C24C H24H 109.5 . . ?
H24G C24C H24H 109.5 . . ?
C23C C24C H24I 109.5 . . ?
H24G C24C H24I 109.5 . . ?
H24H C24C H24I 109.5 . . ?
C7C C25C C26C 111.9(7) . . ?
C7C C25C H25E 109.2 . . ?
C26C C25C H25E 109.2 . . ?
C7C C25C H25F 109.2 . . ?
C26C C25C H25F 109.2 . . ?
H25E C25C H25F 107.9 . . ?
C25C C26C H26G 109.5 . . ?
C25C C26C H26H 109.5 . . ?
H26G C26C H26H 109.5 . . ?
C25C C26C H26I 109.5 . . ?
H26G C26C H26I 109.5 . . ?
H26H C26C H26I 109.5 . . ?
C8C C27C C28C 111.2(9) . . ?
C8C C27C H27E 109.4 . . ?
C28C C27C H27E 109.4 . . ?
C8C C27C H27F 109.4 . . ?
C28C C27C H27F 109.4 . . ?
H27E C27C H27F 108.0 . . ?
C27C C28C H28G 109.5 . . ?
C27C C28C H28H 109.5 . . ?
H28G C28C H28H 109.5 . . ?
C27C C28C H28I 109.5 . . ?
H28G C28C H28I 109.5 . . ?
H28H C28C H28I 109.5 . . ?
C17C C33C C34C 113.5(6) . . ?
C17C C33C H33E 108.9 . . ?
C34C C33C H33E 108.9 . . ?
C17C C33C H33F 108.9 . . ?
C34C C33C H33F 108.9 . . ?
H33E C33C H33F 107.7 . . ?
C33C C34C H34G 109.5 . . ?
C33C C34C H34H 109.5 . . ?
H34G C34C H34H 109.5 . . ?
C33C C34C H34I 109.5 . . ?
H34G C34C H34I 109.5 . . ?
H34H C34C H34I 109.5 . . ?
C18C C35C C36C 112.6(5) . . ?
C18C C35C H35E 109.1 . . ?
C36C C35C H35E 109.1 . . ?
C18C C35C H35F 109.1 . . ?
C36C C35C H35F 109.1 . . ?
H35E C35C H35F 107.8 . . ?
C35C C36C H36G 109.5 . . ?
C35C C36C H36H 109.5 . . ?
H36G C36C H36H 109.5 . . ?
C35C C36C H36I 109.5 . . ?
H36G C36C H36I 109.5 . . ?
H36H C36C H36I 109.5 . . ?
C2D O1D H1D 109.5 . . ?
C4D N1D C1D 112.0(14) . . ?
N1D C1D C20D 128.9(13) . . ?
N1D C1D C2D 106.5(13) . . ?
C20D C1D C2D 123.6(16) . . ?
O1D C2D C1D 113.5(18) . . ?
O1D C2D C3D 118.2(13) . . ?
C1D C2D C3D 104.7(12) . . ?
O1D C2D H2D 106.6 . . ?
C1D C2D H2D 106.6 . . ?
C3D C2D H2D 106.6 . . ?
C21D C3D C4D 114.5(12) . . ?
C21D C3D C2D 117.8(11) . . ?
C4D C3D C2D 99.8(9) . . ?
C21D C3D C23D 109.7(11) . . ?
C4D C3D C23D 112.1(12) . . ?
C2D C3D C23D 102.1(11) . . ?
N1D C4D C5D 126.5(13) . . ?
N1D C4D C3D 111.6(11) . . ?
C5D C4D C3D 121.9(12) . . ?
C6D C5D C4D 132.6(15) . . ?
C6D C5D H5D 113.7 . . ?
C4D C5D H5D 113.7 . . ?
C5D C6D N2D 120.5(11) . . ?
C5D C6D C7D 132.3(10) . . ?
N2D C6D C7D 105.4(7) . . ?
C9D N2D C6D 107.5(11) . . ?
C9D N2D H2ND 126.3 . . ?
C6D N2D H2ND 126.3 . . ?
C8D C7D C6D 108.5(6) . . ?
C8D C7D C25D 127.5(6) . . ?
C6D C7D C25D 123.9(6) . . ?
C7D C8D C9D 106.1(6) . . ?
C7D C8D C27D 128.6(8) . . ?
C9D C8D C27D 125.3(9) . . ?
N2D C9D C10 122.1(9) . . ?
N2D C9D C8D 106.4(9) . . ?
C10 C9D C8D 126.2(9) . . ?
C16D C15D H15D 120.1 . . ?
N4D C16D C15D 124.8(7) . . ?
N4D C16D C17D 107.0(6) . . ?
C15D C16D C17D 127.9(4) . . ?
C16D N4D C19D 109.8(10) . . ?
C16D N4D H4ND 125.1 . . ?
C19D N4D H4ND 125.1 . . ?
C18D C17D C16D 108.0(3) . . ?
C18D C17D C33D 126.6(3) . . ?
C16D C17D C33D 125.4(3) . . ?
C17D C18D C19D 107.3(3) . . ?
C17D C18D C35D 127.9(3) . . ?
C19D C18D C35D 124.8(3) . . ?
N4D C19D C20D 125.7(6) . . ?
N4D C19D C18D 106.9(6) . . ?
C20D C19D C18D 127.2(4) . . ?
C19D C20D C1D 125.6(10) . . ?
C19D C20D H20D 117.2 . . ?
C1D C20D H20D 117.2 . . ?
C22D C21D C3D 117.0(13) . . ?
C22D C21D H21G 108.0 . . ?
C3D C21D H21G 108.0 . . ?
C22D C21D H21H 108.0 . . ?
C3D C21D H21H 108.0 . . ?
H21G C21D H21H 107.3 . . ?
C21D C22D H22J 109.5 . . ?
C21D C22D H22K 109.5 . . ?
H22J C22D H22K 109.5 . . ?
C21D C22D H22L 109.5 . . ?
H22J C22D H22L 109.5 . . ?
H22K C22D H22L 109.5 . . ?
C24D C23D C3D 112.6(12) . . ?
C24D C23D H23G 109.1 . . ?
C3D C23D H23G 109.1 . . ?
C24D C23D H23H 109.1 . . ?
C3D C23D H23H 109.1 . . ?
H23G C23D H23H 107.8 . . ?
C23D C24D H24J 109.5 . . ?
C23D C24D H24K 109.5 . . ?
H24J C24D H24K 109.5 . . ?
C23D C24D H24L 109.5 . . ?
H24J C24D H24L 109.5 . . ?
H24K C24D H24L 109.5 . . ?
C7D C25D C26D 111.4(7) . . ?
C7D C25D H25G 109.4 . . ?
C26D C25D H25G 109.4 . . ?
C7D C25D H25H 109.4 . . ?
C26D C25D H25H 109.4 . . ?
H25G C25D H25H 108.0 . . ?
C25D C26D H26J 109.5 . . ?
C25D C26D H26K 109.5 . . ?
H26J C26D H26K 109.5 . . ?
C25D C26D H26L 109.5 . . ?
H26J C26D H26L 109.5 . . ?
H26K C26D H26L 109.5 . . ?
C8D C27D C28D 111.8(10) . . ?
C8D C27D H27G 109.3 . . ?
C28D C27D H27G 109.3 . . ?
C8D C27D H27H 109.3 . . ?
C28D C27D H27H 109.3 . . ?
H27G C27D H27H 107.9 . . ?
C27D C28D H28J 109.5 . . ?
C27D C28D H28K 109.5 . . ?
H28J C28D H28K 109.5 . . ?
C27D C28D H28L 109.5 . . ?
H28J C28D H28L 109.5 . . ?
H28K C28D H28L 109.5 . . ?
C17D C33D C34D 113.5(6) . . ?
C17D C33D H33G 108.9 . . ?
C34D C33D H33G 108.9 . . ?
C17D C33D H33H 108.9 . . ?
C34D C33D H33H 108.9 . . ?
H33G C33D H33H 107.7 . . ?
C33D C34D H34J 109.5 . . ?
C33D C34D H34K 109.5 . . ?
H34J C34D H34K 109.5 . . ?
C33D C34D H34L 109.5 . . ?
H34J C34D H34L 109.5 . . ?
H34K C34D H34L 109.5 . . ?
C18D C35D C36D 112.6(5) . . ?
C18D C35D H35G 109.1 . . ?
C36D C35D H35G 109.1 . . ?
C18D C35D H35H 109.1 . . ?
C36D C35D H35H 109.1 . . ?
H35G C35D H35H 107.8 . . ?
C35D C36D H36J 109.5 . . ?
C35D C36D H36K 109.5 . . ?
H36J C36D H36K 109.5 . . ?
C35D C36D H36L 109.5 . . ?
H36J C36D H36L 109.5 . . ?
H36K C36D H36L 109.5 . . ?
C9A C10 C11A 129.8(4) . . ?
C9B C10 C11B 137.4(12) . . ?
C9A C10 H10 115.1 . . ?
C11A C10 H10 115.1 . . ?
C11A N3A C14A 108.56(15) . . ?
N3A C11A C10 124.18(15) . . ?
N3A C11A C12A 113.31(14) . . ?
C10 C11A C12A 122.49(14) . . ?
C13A C12A C11A 100.10(11) . . ?
C13A C12A C29A 112.80(14) . . ?
C11A C12A C29A 116.01(13) . . ?
C13A C12A C31A 108.21(13) . . ?
C11A C12A C31A 110.94(13) . . ?
C29A C12A C31A 108.42(13) . . ?
O2A C13A C14A 127.34(15) . . ?
O2A C13A C12A 126.18(14) . . ?
C14A C13A C12A 106.45(11) . . ?
N3A C14A C15A 122.8(6) . . ?
N3A C14A C13A 111.08(14) . . ?
C15A C14A C13A 126.0(6) . . ?
C30A C29A C12A 115.03(16) . . ?
C30A C29A H29A 108.5 . . ?
C12A C29A H29A 108.5 . . ?
C30A C29A H29B 108.5 . . ?
C12A C29A H29B 108.5 . . ?
H29A C29A H29B 107.5 . . ?
C29A C30A H30A 109.5 . . ?
C29A C30A H30B 109.5 . . ?
H30A C30A H30B 109.5 . . ?
C29A C30A H30C 109.5 . . ?
H30A C30A H30C 109.5 . . ?
H30B C30A H30C 109.5 . . ?
C32A C31A C12A 114.75(14) . . ?
C32A C31A H31A 108.6 . . ?
C12A C31A H31A 108.6 . . ?
C32A C31A H31B 108.6 . . ?
C12A C31A H31B 108.6 . . ?
H31A C31A H31B 107.6 . . ?
C31A C32A H32A 109.5 . . ?
C31A C32A H32B 109.5 . . ?
H32A C32A H32B 109.5 . . ?
C31A C32A H32C 109.5 . . ?
H32A C32A H32C 109.5 . . ?
H32B C32A H32C 109.5 . . ?
C11B N3B C14B 112.6(15) . . ?
N3B C11B C10 122.2(15) . . ?
N3B C11B C12B 111.7(12) . . ?
C10 C11B C12B 125.7(13) . . ?
C13B C12B C31B 113.6(13) . . ?
C13B C12B C29B 119.1(14) . . ?
C31B C12B C29B 99.2(13) . . ?
C13B C12B C11B 98.9(9) . . ?
C31B C12B C11B 109.3(12) . . ?
C29B C12B C11B 117.1(13) . . ?
O2B C13B C12B 129.7(13) . . ?
O2B C13B C14B 120.2(14) . . ?
C12B C13B C14B 109.8(10) . . ?
N3B C14B C15B 114.5(16) . . ?
N3B C14B C13B 105.2(13) . . ?
C15B C14B C13B 140.3(15) . . ?
C30B C29B C12B 122.1(18) . . ?
C30B C29B H29C 106.8 . . ?
C12B C29B H29C 106.8 . . ?
C30B C29B H29D 106.8 . . ?
C12B C29B H29D 106.8 . . ?
H29C C29B H29D 106.7 . . ?
C29B C30B H30D 109.5 . . ?
C29B C30B H30E 109.5 . . ?
H30D C30B H30E 109.5 . . ?
C29B C30B H30F 109.5 . . ?
H30D C30B H30F 109.5 . . ?
H30E C30B H30F 109.5 . . ?
C32B C31B C12B 118.1(14) . . ?
C32B C31B H31C 107.8 . . ?
C12B C31B H31C 107.8 . . ?
C32B C31B H31D 107.8 . . ?
C12B C31B H31D 107.8 . . ?
H31C C31B H31D 107.1 . . ?
C31B C32B H32D 109.5 . . ?
C31B C32B H32E 109.5 . . ?
H32D C32B H32E 109.5 . . ?
C31B C32B H32F 109.5 . . ?
H32D C32B H32F 109.5 . . ?
H32E C32B H32F 109.5 . . ?

loop_
_geom_bond_atom_site_label_1
_geom_bond_atom_site_label_2
_geom_bond_distance
_geom_bond_site_symmetry_2
_geom_bond_publ_flag
O1A C2A 1.406(10) . ?
O1A H1A 0.8400 . ?
N1A C4A 1.347(8) . ?
N1A C1A 1.365(10) . ?
C1A C20A 1.362(9) . ?
C1A C2A 1.518(10) . ?
C2A C3A 1.563(10) . ?
C2A H2A 1.0000 . ?
C3A C4A 1.529(9) . ?
C3A C21A 1.536(8) . ?
C3A C23A 1.551(9) . ?
C4A C5A 1.374(9) . ?
C5A C6A 1.403(9) . ?
C5A H5A 0.9500 . ?
C6A N2A 1.370(11) . ?
C6A C7A 1.428(8) . ?
N2A C9A 1.376(11) . ?
N2A H2NA 0.8800 . ?
C7A C8A 1.379(8) . ?
C7A C25A 1.497(7) . ?
C8A C9A 1.447(9) . ?
C8A C27A 1.484(8) . ?
C9A C10 1.390(7) . ?
C15A C16A 1.378(10) . ?
C15A C14A 1.409(12) . ?
C15A H15A 0.9500 . ?
C16A N4A 1.358(10) . ?
C16A C17A 1.448(10) . ?
N4A C19A 1.387(11) . ?
N4A H4NA 0.8800 . ?
C17A C18A 1.340(9) . ?
C17A C33A 1.484(9) . ?
C18A C19A 1.434(9) . ?
C18A C35A 1.505(9) . ?
C19A C20A 1.386(8) . ?
C20A H20A 0.9500 . ?
C21A C22A 1.497(11) . ?
C21A H21A 0.9900 . ?
C21A H21B 0.9900 . ?
C22A H22A 0.9800 . ?
C22A H22B 0.9800 . ?
C22A H22C 0.9800 . ?
C23A C24A 1.519(9) . ?
C23A H23A 0.9900 . ?
C23A H23B 0.9900 . ?
C24A H24A 0.9800 . ?
C24A H24B 0.9800 . ?
C24A H24C 0.9800 . ?
C25A C26A 1.533(9) . ?
C25A H25A 0.9900 . ?
C25A H25B 0.9900 . ?
C26A H26A 0.9800 . ?
C26A H26B 0.9800 . ?
C26A H26C 0.9800 . ?
C27A C28A 1.536(9) . ?
C27A H27A 0.9900 . ?
C27A H27B 0.9900 . ?
C28A H28A 0.9800 . ?
C28A H28B 0.9800 . ?
C28A H28C 0.9800 . ?
C33A C34A 1.522(12) . ?
C33A H33A 0.9900 . ?
C33A H33B 0.9900 . ?
C34A H34A 0.9800 . ?
C34A H34B 0.9800 . ?
C34A H34C 0.9800 . ?
C35A C36A 1.535(12) . ?
C35A H35A 0.9900 . ?
C35A H35B 0.9900 . ?
C36A H36A 0.9800 . ?
C36A H36B 0.9800 . ?
C36A H36C 0.9800 . ?
O1B C2B 1.419(15) . ?
O1B H1B 0.8400 . ?
N1B C4B 1.324(12) . ?
N1B C1B 1.352(13) . ?
C1B C20B 1.351(13) . ?
C1B C2B 1.522(13) . ?
C2B C3B 1.540(14) . ?
C2B H2B 1.0000 . ?
C3B C21B 1.533(14) . ?
C3B C4B 1.552(13) . ?
C3B C23B 1.567(14) . ?
C4B C5B 1.370(13) . ?
C5B C6B 1.399(13) . ?
C5B H5B 0.9500 . ?
C6B N2B 1.399(13) . ?
C6B C7B 1.402(13) . ?
N2B C9B 1.372(14) . ?
N2B H2NB 0.8800 . ?
C7B C8B 1.372(13) . ?
C7B C25B 1.500(13) . ?
C8B C9B 1.448(14) . ?
C8B C27B 1.463(14) . ?
C9B C10 1.414(12) . ?
C15B C16B 1.387(12) . ?
C15B C14B 1.460(13) . ?
C15B H15B 0.9499 . ?
C16B N4B 1.349(12) . ?
C16B C17B 1.457(12) . ?
N4B C19B 1.411(13) . ?
N4B H4NB 0.8800 . ?
C17B C18B 1.347(12) . ?
C17B C33B 1.470(12) . ?
C18B C19B 1.419(12) . ?
C18B C35B 1.519(12) . ?
C19B C20B 1.361(12) . ?
C20B H20B 0.9500 . ?
C21B C22B 1.498(16) . ?
C21B H21C 0.9900 . ?
C21B H21D 0.9900 . ?
C22B H22D 0.9800 . ?
C22B H22E 0.9800 . ?
C22B H22F 0.9800 . ?
C23B C24B 1.524(16) . ?
C23B H23C 0.9900 . ?
C23B H23D 0.9900 . ?
C24B H24D 0.9800 . ?
C24B H24E 0.9800 . ?
C24B H24F 0.9800 . ?
C25B C26B 1.542(16) . ?
C25B H25C 0.9900 . ?
C25B H25D 0.9900 . ?
C26B H26D 0.9800 . ?
C26B H26E 0.9800 . ?
C26B H26F 0.9800 . ?
C27B C28B 1.527(16) . ?
C27B H27C 0.9900 . ?
C27B H27D 0.9900 . ?
C28B H28D 0.9800 . ?
C28B H28E 0.9800 . ?
C28B H28F 0.9800 . ?
C33B C34B 1.519(15) . ?
C33B H33C 0.9900 . ?
C33B H33D 0.9900 . ?
C34B H34D 0.9800 . ?
C34B H34E 0.9800 . ?
C34B H34F 0.9800 . ?
C35B C36B 1.566(15) . ?
C35B H35C 0.9900 . ?
C35B H35D 0.9900 . ?
C36B H36D 0.9800 . ?
C36B H36E 0.9800 . ?
C36B H36F 0.9800 . ?
O1C C2C 1.410(5) . ?
O1C H1C 0.8400 . ?
N1C C4C 1.356(5) . ?
N1C C1C 1.361(7) . ?
C1C C20C 1.370(5) . ?
C1C C2C 1.517(7) . ?
C2C C3C 1.552(5) . ?
C2C H2C 1.0000 . ?
C3C C4C 1.527(5) . ?
C3C C21C 1.528(4) . ?
C3C C23C 1.561(4) . ?
C4C C5C 1.397(5) . ?
C5C C6C 1.405(6) . ?
C5C H5C 0.9500 . ?
C6C N2C 1.377(7) . ?
C6C C7C 1.437(6) . ?
N2C C9C 1.393(8) . ?
N2C H2NC 0.8800 . ?
C7C C8C 1.389(7) . ?
C7C C25C 1.504(6) . ?
C8C C9C 1.451(8) . ?
C8C C27C 1.503(7) . ?
C9C C10 1.408(6) . ?
C15C C16C 1.392(5) . ?
C15C H15C 0.9500 . ?
C16C N4C 1.382(6) . ?
C16C C17C 1.430(5) . ?
N4C C19C 1.360(7) . ?
N4C H4NC 0.8800 . ?
C17C C18C 1.382(4) . ?
C17C C33C 1.492(4) . ?
C18C C19C 1.436(4) . ?
C18C C35C 1.495(4) . ?
C19C C20C 1.403(4) . ?
C20C H20C 0.9500 . ?
C21C C22C 1.509(6) . ?
C21C H21E 0.9900 . ?
C21C H21F 0.9900 . ?
C22C H22G 0.9800 . ?
C22C H22H 0.9800 . ?
C22C H22I 0.9800 . ?
C23C C24C 1.510(5) . ?
C23C H23E 0.9900 . ?
C23C H23F 0.9900 . ?
C24C H24G 0.9800 . ?
C24C H24H 0.9800 . ?
C24C H24I 0.9800 . ?
C25C C26C 1.545(9) . ?
C25C H25E 0.9900 . ?
C25C H25F 0.9900 . ?
C26C H26G 0.9800 . ?
C26C H26H 0.9800 . ?
C26C H26I 0.9800 . ?
C27C C28C 1.545(8) . ?
C27C H27E 0.9900 . ?
C27C H27F 0.9900 . ?
C28C H28G 0.9800 . ?
C28C H28H 0.9800 . ?
C28C H28I 0.9800 . ?
C33C C34C 1.512(7) . ?
C33C H33E 0.9900 . ?
C33C H33F 0.9900 . ?
C34C H34G 0.9800 . ?
C34C H34H 0.9800 . ?
C34C H34I 0.9800 . ?
C35C C36C 1.547(6) . ?
C35C H35E 0.9900 . ?
C35C H35F 0.9900 . ?
C36C H36G 0.9800 . ?
C36C H36H 0.9800 . ?
C36C H36I 0.9800 . ?
O1D C2D 1.402(14) . ?
O1D H1D 0.8400 . ?
N1D C4D 1.356(14) . ?
N1D C1D 1.377(14) . ?
C1D C20D 1.405(12) . ?
C1D C2D 1.526(16) . ?
C2D C3D 1.553(13) . ?
C2D H2D 1.0000 . ?
C3D C21D 1.529(13) . ?
C3D C4D 1.530(13) . ?
C3D C23D 1.566(14) . ?
C4D C5D 1.388(13) . ?
C5D C6D 1.379(12) . ?
C5D H5D 0.9500 . ?
C6D N2D 1.405(13) . ?
C6D C7D 1.428(8) . ?
N2D C9D 1.368(13) . ?
N2D H2ND 0.8800 . ?
C7D C8D 1.379(8) . ?
C7D C25D 1.497(7) . ?
C8D C9D 1.447(9) . ?
C8D C27D 1.484(8) . ?
C9D C10 1.390(7) . ?
C15D C16D 1.392(5) . ?
C15D H15D 0.7532 . ?
C16D N4D 1.373(13) . ?
C16D C17D 1.430(5) . ?
N4D C19D 1.378(12) . ?
N4D H4ND 0.8800 . ?
C17D C18D 1.382(4) . ?
C17D C33D 1.492(4) . ?
C18D C19D 1.436(4) . ?
C18D C35D 1.495(4) . ?
C19D C20D 1.403(4) . ?
C20D H20D 0.9500 . ?
C21D C22D 1.496(15) . ?
C21D H21G 0.9900 . ?
C21D H21H 0.9900 . ?
C22D H22J 0.9800 . ?
C22D H22K 0.9800 . ?
C22D H22L 0.9800 . ?
C23D C24D 1.516(15) . ?
C23D H23G 0.9900 . ?
C23D H23H 0.9900 . ?
C24D H24J 0.9800 . ?
C24D H24K 0.9800 . ?
C24D H24L 0.9800 . ?
C25D C26D 1.533(9) . ?
C25D H25G 0.9900 . ?
C25D H25H 0.9900 . ?
C26D H26J 0.9800 . ?
C26D H26K 0.9800 . ?
C26D H26L 0.9800 . ?
C27D C28D 1.536(9) . ?
C27D H27G 0.9900 . ?
C27D H27H 0.9900 . ?
C28D H28J 0.9800 . ?
C28D H28K 0.9800 . ?
C28D H28L 0.9800 . ?
C33D C34D 1.512(7) . ?
C33D H33G 0.9900 . ?
C33D H33H 0.9900 . ?
C34D H34J 0.9800 . ?
C34D H34K 0.9800 . ?
C34D H34L 0.9800 . ?
C35D C36D 1.547(6) . ?
C35D H35G 0.9900 . ?
C35D H35H 0.9900 . ?
C36D H36J 0.9800 . ?
C36D H36K 0.9800 . ?
C36D H36L 0.9800 . ?
C10 C11A 1.3918(19) . ?
C10 C11B 1.432(12) . ?
C10 H10 0.9500 . ?
N3A C11A 1.348(2) . ?
N3A C14A 1.373(2) . ?
C11A C12A 1.5243(18) . ?
C12A C13A 1.518(2) . ?
C12A C29A 1.535(2) . ?
C12A C31A 1.555(3) . ?
C13A O2A 1.2291(17) . ?
C13A C14A 1.469(2) . ?
C29A C30A 1.509(3) . ?
C29A H29A 0.9900 . ?
C29A H29B 0.9900 . ?
C30A H30A 0.9800 . ?
C30A H30B 0.9800 . ?
C30A H30C 0.9800 . ?
C31A C32A 1.525(3) . ?
C31A H31A 0.9900 . ?
C31A H31B 0.9900 . ?
C32A H32A 0.9800 . ?
C32A H32B 0.9800 . ?
C32A H32C 0.9800 . ?
N3B C11B 1.356(17) . ?
N3B C14B 1.379(17) . ?
C11B C12B 1.544(15) . ?
C12B C13B 1.494(14) . ?
C12B C31B 1.523(16) . ?
C12B C29B 1.536(15) . ?
C13B O2B 1.165(13) . ?
C13B C14B 1.518(15) . ?
C29B C30B 1.439(18) . ?
C29B H29C 0.9900 . ?
C29B H29D 0.9900 . ?
C30B H30D 0.9800 . ?
C30B H30E 0.9800 . ?
C30B H30F 0.9800 . ?
C31B C32B 1.511(18) . ?
C31B H31C 0.9900 . ?
C31B H31D 0.9900 . ?
C32B H32D 0.9800 . ?
C32B H32E 0.9800 . ?
C32B H32F 0.9800 . ?

loop_
_geom_torsion_atom_site_label_1
_geom_torsion_atom_site_label_2
_geom_torsion_atom_site_label_3
_geom_torsion_atom_site_label_4
_geom_torsion
_geom_torsion_site_symmetry_1
_geom_torsion_site_symmetry_2
_geom_torsion_site_symmetry_3
_geom_torsion_site_symmetry_4
_geom_torsion_publ_flag
C4A N1A C1A C20A 178.4(14) . . . . ?
C4A N1A C1A C2A -5.9(17) . . . . ?
C20A C1A C2A O1A -44.0(16) . . . . ?
N1A C1A C2A O1A 139.9(11) . . . . ?
C20A C1A C2A C3A -166.9(12) . . . . ?
N1A C1A C2A C3A 17.1(14) . . . . ?
O1A C2A C3A C4A -143.1(8) . . . . ?
C1A C2A C3A C4A -19.7(10) . . . . ?
O1A C2A C3A C21A 92.8(9) . . . . ?
C1A C2A C3A C21A -143.8(9) . . . . ?
O1A C2A C3A C23A -28.1(9) . . . . ?
C1A C2A C3A C23A 95.3(9) . . . . ?
C1A N1A C4A C5A 171.1(13) . . . . ?
C1A N1A C4A C3A -8.6(16) . . . . ?
C21A C3A C4A N1A 138.6(10) . . . . ?
C23A C3A C4A N1A -100.1(10) . . . . ?
C2A C3A C4A N1A 18.3(11) . . . . ?
C21A C3A C4A C5A -41.0(14) . . . . ?
C23A C3A C4A C5A 80.3(12) . . . . ?
C2A C3A C4A C5A -161.3(11) . . . . ?
N1A C4A C5A C6A 3(2) . . . . ?
C3A C4A C5A C6A -177.1(12) . . . . ?
C4A C5A C6A N2A 9(3) . . . . ?
C4A C5A C6A C7A -173.1(12) . . . . ?
C5A C6A N2A C9A 168.2(15) . . . . ?
C7A C6A N2A C9A -10(2) . . . . ?
N2A C6A C7A C8A 3.2(19) . . . . ?
C5A C6A C7A C8A -175.0(16) . . . . ?
N2A C6A C7A C25A -173.6(14) . . . . ?
C5A C6A C7A C25A 8(2) . . . . ?
C6A C7A C8A C9A 4.4(19) . . . . ?
C25A C7A C8A C9A -178.9(11) . . . . ?
C6A C7A C8A C27A -176.0(17) . . . . ?
C25A C7A C8A C27A 1(3) . . . . ?
C6A N2A C9A C10 175.3(13) . . . . ?
C6A N2A C9A C8A 13(2) . . . . ?
C7A C8A C9A N2A -10(2) . . . . ?
C27A C8A C9A N2A 169.9(18) . . . . ?
C7A C8A C9A C10 -172.5(12) . . . . ?
C27A C8A C9A C10 8(3) . . . . ?
C14A C15A C16A N4A 2(4) . . . . ?
C14A C15A C16A C17A 176(2) . . . . ?
C15A C16A N4A C19A 177(2) . . . . ?
C17A C16A N4A C19A 2(2) . . . . ?
N4A C16A C17A C18A -2(2) . . . . ?
C15A C16A C17A C18A -177(2) . . . . ?
N4A C16A C17A C33A 179.8(15) . . . . ?
C15A C16A C17A C33A 5(3) . . . . ?
C16A C17A C18A C19A 0.9(17) . . . . ?
C33A C17A C18A C19A 179.2(12) . . . . ?
C16A C17A C18A C35A -179.7(14) . . . . ?
C33A C17A C18A C35A -1(2) . . . . ?
C16A N4A C19A C20A -179.4(16) . . . . ?
C16A N4A C19A C18A -1(2) . . . . ?
C17A C18A C19A C20A 178.2(14) . . . . ?
C35A C18A C19A C20A -1(2) . . . . ?
C17A C18A C19A N4A 0.3(19) . . . . ?
C35A C18A C19A N4A -179.2(16) . . . . ?
N1A C1A C20A C19A 4(2) . . . . ?
C2A C1A C20A C19A -171.4(13) . . . . ?
N4A C19A C20A C1A -6(3) . . . . ?
C18A C19A C20A C1A 176.7(15) . . . . ?
C4A C3A C21A C22A -51.8(12) . . . . ?
C23A C3A C21A C22A -173.6(9) . . . . ?
C2A C3A C21A C22A 62.3(11) . . . . ?
C4A C3A C23A C24A 46.0(9) . . . . ?
C21A C3A C23A C24A 172.8(8) . . . . ?
C2A C3A C23A C24A -64.0(9) . . . . ?
C8A C7A C25A C26A -92.4(16) . . . . ?
C6A C7A C25A C26A 83.8(11) . . . . ?
C7A C8A C27A C28A 100(2) . . . . ?
C9A C8A C27A C28A -80(2) . . . . ?
C18A C17A C33A C34A 84(2) . . . . ?
C16A C17A C33A C34A -98(2) . . . . ?
C17A C18A C35A C36A -105.9(15) . . . . ?
C19A C18A C35A C36A 73.4(16) . . . . ?
C4B N1B C1B C20B -180(2) . . . . ?
C4B N1B C1B C2B -11(2) . . . . ?
C20B C1B C2B O1B 66(2) . . . . ?
N1B C1B C2B O1B -103.6(17) . . . . ?
C20B C1B C2B C3B -168.6(17) . . . . ?
N1B C1B C2B C3B 21.5(18) . . . . ?
O1B C2B C3B C21B -27.7(18) . . . . ?
C1B C2B C3B C21B -146.4(14) . . . . ?
O1B C2B C3B C4B 96.6(14) . . . . ?
C1B C2B C3B C4B -22.1(15) . . . . ?
O1B C2B C3B C23B -149.8(14) . . . . ?
C1B C2B C3B C23B 91.5(15) . . . . ?
C1B N1B C4B C5B 174.5(19) . . . . ?
C1B N1B C4B C3B -5(2) . . . . ?
C21B C3B C4B N1B 142.1(16) . . . . ?
C2B C3B C4B N1B 18.1(17) . . . . ?
C23B C3B C4B N1B -97.8(17) . . . . ?
C21B C3B C4B C5B -38(2) . . . . ?
C2B C3B C4B C5B -161.6(17) . . . . ?
C23B C3B C4B C5B 83(2) . . . . ?
N1B C4B C5B C6B 5(4) . . . . ?
C3B C4B C5B C6B -175.5(19) . . . . ?
C4B C5B C6B N2B 7(4) . . . . ?
C4B C5B C6B C7B -169(2) . . . . ?
C5B C6B N2B C9B 176(3) . . . . ?
C7B C6B N2B C9B -8(3) . . . . ?
C5B C6B C7B C8B 179(2) . . . . ?
N2B C6B C7B C8B 3(3) . . . . ?
C5B C6B C7B C25B 4(4) . . . . ?
N2B C6B C7B C25B -172(2) . . . . ?
C6B C7B C8B C9B 2(3) . . . . ?
C25B C7B C8B C9B 178(3) . . . . ?
C6B C7B C8B C27B -176(3) . . . . ?
C25B C7B C8B C27B 0(4) . . . . ?
C6B N2B C9B C10 180(3) . . . . ?
C6B N2B C9B C8B 9(4) . . . . ?
C7B C8B C9B N2B -7(4) . . . . ?
C27B C8B C9B N2B 171(3) . . . . ?
C7B C8B C9B C10 -177(3) . . . . ?
C27B C8B C9B C10 1(6) . . . . ?
C14B C15B C16B N4B 8(4) . . . . ?
C14B C15B C16B C17B -172(2) . . . . ?
C15B C16B N4B C19B -178.6(19) . . . . ?
C17B C16B N4B C19B 1(2) . . . . ?
N4B C16B C17B C18B 0(2) . . . . ?
C15B C16B C17B C18B 180(2) . . . . ?
N4B C16B C17B C33B -178.2(16) . . . . ?
C15B C16B C17B C33B 1(3) . . . . ?
C16B C17B C18B C19B -1.2(19) . . . . ?
C33B C17B C18B C19B 176.9(16) . . . . ?
C16B C17B C18B C35B -179.9(15) . . . . ?
C33B C17B C18B C35B -2(3) . . . . ?
C16B N4B C19B C20B 179.7(18) . . . . ?
C16B N4B C19B C18B -2(2) . . . . ?
C17B C18B C19B C20B -179.9(19) . . . . ?
C35B C18B C19B C20B -1(3) . . . . ?
C17B C18B C19B N4B 2(2) . . . . ?
C35B C18B C19B N4B -179.4(16) . . . . ?
N1B C1B C20B C19B -1(4) . . . . ?
C2B C1B C20B C19B -168.4(19) . . . . ?
N4B C19B C20B C1B -3(3) . . . . ?
C18B C19B C20B C1B 179(2) . . . . ?
C2B C3B C21B C22B 75(2) . . . . ?
C4B C3B C21B C22B -42(2) . . . . ?
C23B C3B C21B C22B -162(2) . . . . ?
C21B C3B C23B C24B -176(2) . . . . ?
C2B C3B C23B C24B -50(3) . . . . ?
C4B C3B C23B C24B 59(3) . . . . ?
C8B C7B C25B C26B -123(4) . . . . ?
C6B C7B C25B C26B 51(5) . . . . ?
C7B C8B C27B C28B 93(4) . . . . ?
C9B C8B C27B C28B -85(4) . . . . ?
C18B C17B C33B C34B 107(2) . . . . ?
C16B C17B C33B C34B -76(2) . . . . ?
C17B C18B C35B C36B -60(2) . . . . ?
C19B C18B C35B C36B 121.9(19) . . . . ?
C4C N1C C1C C20C 173.4(15) . . . . ?
C4C N1C C1C C2C -8.3(17) . . . . ?
N1C C1C C2C O1C 148.8(11) . . . . ?
C20C C1C C2C O1C -32.9(18) . . . . ?
N1C C1C C2C C3C 23.5(15) . . . . ?
C20C C1C C2C C3C -158.2(14) . . . . ?
O1C C2C C3C C4C -149.3(4) . . . . ?
C1C C2C C3C C4C -26.1(8) . . . . ?
O1C C2C C3C C21C 85.7(5) . . . . ?
C1C C2C C3C C21C -151.1(8) . . . . ?
O1C C2C C3C C23C -36.2(5) . . . . ?
C1C C2C C3C C23C 87.0(8) . . . . ?
C1C N1C C4C C5C 169.3(11) . . . . ?
C1C N1C C4C C3C -11.4(13) . . . . ?
C21C C3C C4C N1C 147.8(7) . . . . ?
C2C C3C C4C N1C 24.7(7) . . . . ?
C23C C3C C4C N1C -85.6(7) . . . . ?
C21C C3C C4C C5C -32.9(8) . . . . ?
C2C C3C C4C C5C -155.9(6) . . . . ?
C23C C3C C4C C5C 93.7(6) . . . . ?
N1C C4C C5C C6C 1.5(13) . . . . ?
C3C C4C C5C C6C -177.7(8) . . . . ?
C4C C5C C6C N2C 14.7(18) . . . . ?
C4C C5C C6C C7C -169.3(9) . . . . ?
C5C C6C N2C C9C -177.9(11) . . . . ?
C7C C6C N2C C9C 5.4(16) . . . . ?
N2C C6C C7C C8C -0.9(15) . . . . ?
C5C C6C C7C C8C -177.5(13) . . . . ?
N2C C6C C7C C25C -173.8(10) . . . . ?
C5C C6C C7C C25C 9.6(17) . . . . ?
C6C C7C C8C C9C -3.7(16) . . . . ?
C25C C7C C8C C9C 169.0(10) . . . . ?
C6C C7C C8C C27C -172.8(14) . . . . ?
C25C C7C C8C C27C 0(2) . . . . ?
C6C N2C C9C C10 -168.5(10) . . . . ?
C6C N2C C9C C8C -7.6(17) . . . . ?
C7C C8C C9C N2C 6.9(17) . . . . ?
C27C C8C C9C N2C 176.4(14) . . . . ?
C7C C8C C9C C10 167.9(10) . . . . ?
C27C C8C C9C C10 -22(2) . . . . ?
C15C C16C N4C C19C 178.1(11) . . . . ?
C17C C16C N4C C19C -4.0(13) . . . . ?
N4C C16C C17C C18C 2.8(10) . . . . ?
C15C C16C C17C C18C -179.4(9) . . . . ?
N4C C16C C17C C33C -177.3(8) . . . . ?
C15C C16C C17C C33C 0.6(13) . . . . ?
C16C C17C C18C C19C -0.6(7) . . . . ?
C33C C17C C18C C19C 179.5(5) . . . . ?
C16C C17C C18C C35C 179.2(6) . . . . ?
C33C C17C C18C C35C -0.7(9) . . . . ?
C16C N4C C19C C20C -178.9(8) . . . . ?
C16C N4C C19C C18C 3.6(13) . . . . ?
C17C C18C C19C N4C -1.8(10) . . . . ?
C35C C18C C19C N4C 178.3(9) . . . . ?
C17C C18C C19C C20C -179.2(6) . . . . ?
C35C C18C C19C C20C 0.9(10) . . . . ?
N1C C1C C20C C19C 1(2) . . . . ?
C2C C1C C20C C19C -176.9(9) . . . . ?
N4C C19C C20C C1C 4.7(16) . . . . ?
C18C C19C C20C C1C -178.3(12) . . . . ?
C4C C3C C21C C22C -56.0(6) . . . . ?
C2C C3C C21C C22C 58.1(5) . . . . ?
C23C C3C C21C C22C 177.7(4) . . . . ?
C4C C3C C23C C24C -64.4(4) . . . . ?
C21C C3C C23C C24C 66.1(4) . . . . ?
C2C C3C C23C C24C -169.3(3) . . . . ?
C8C C7C C25C C26C -92.7(15) . . . . ?
C6C C7C C25C C26C 78.9(11) . . . . ?
C7C C8C C27C C28C 99.9(17) . . . . ?
C9C C8C C27C C28C -67.6(19) . . . . ?
C18C C17C C33C C34C 71.3(10) . . . . ?
C16C C17C C33C C34C -108.7(10) . . . . ?
C17C C18C C35C C36C -105.5(6) . . . . ?
C19C C18C C35C C36C 74.3(7) . . . . ?
C4D N1D C1D C20D -175(6) . . . . ?
C4D N1D C1D C2D 16(6) . . . . ?
N1D C1D C2D O1D -154(4) . . . . ?
C20D C1D C2D O1D 37(7) . . . . ?
N1D C1D C2D C3D -23(5) . . . . ?
C20D C1D C2D C3D 167(5) . . . . ?
O1D C2D C3D C21D 24(2) . . . . ?
C1D C2D C3D C21D -104(3) . . . . ?
O1D C2D C3D C4D 148.3(18) . . . . ?
C1D C2D C3D C4D 21(3) . . . . ?
O1D C2D C3D C23D -96.4(19) . . . . ?
C1D C2D C3D C23D 136(3) . . . . ?
C1D N1D C4D C5D 177(4) . . . . ?
C1D N1D C4D C3D -2(5) . . . . ?
C21D C3D C4D N1D 114(3) . . . . ?
C2D C3D C4D N1D -13(3) . . . . ?
C23D C3D C4D N1D -120(3) . . . . ?
C21D C3D C4D C5D -64(2) . . . . ?
C2D C3D C4D C5D 169(2) . . . . ?
C23D C3D C4D C5D 61(2) . . . . ?
N1D C4D C5D C6D 8(5) . . . . ?
C3D C4D C5D C6D -174(2) . . . . ?
C4D C5D C6D N2D -7(4) . . . . ?
C4D C5D C6D C7D -170(2) . . . . ?
C5D C6D N2D C9D 170.8(17) . . . . ?
C7D C6D N2D C9D -22.5(18) . . . . ?
C5D C6D C7D C8D 175(2) . . . . ?
N2D C6D C7D C8D 10.7(17) . . . . ?
C5D C6D C7D C25D -2(2) . . . . ?
N2D C6D C7D C25D -166.1(12) . . . . ?
C6D C7D C8D C9D 4.4(19) . . . . ?
C25D C7D C8D C9D -178.9(11) . . . . ?
C6D C7D C8D C27D -176.0(17) . . . . ?
C25D C7D C8D C27D 1(3) . . . . ?
C6D N2D C9D C10 -179.2(13) . . . . ?
C6D N2D C9D C8D 25(2) . . . . ?
C7D C8D C9D N2D -18(2) . . . . ?
C27D C8D C9D N2D 162.0(17) . . . . ?
C7D C8D C9D C10 -172.5(12) . . . . ?
C27D C8D C9D C10 8(3) . . . . ?
C15D C16D N4D C19D -176.2(14) . . . . ?
C17D C16D N4D C19D 10(3) . . . . ?
N4D C16D C17D C18D -5.4(16) . . . . ?
C15D C16D C17D C18D -179.4(9) . . . . ?
N4D C16D C17D C33D 174.5(15) . . . . ?
C15D C16D C17D C33D 0.6(13) . . . . ?
C16D C17D C18D C19D -0.6(7) . . . . ?
C33D C17D C18D C19D 179.5(5) . . . . ?
C16D C17D C18D C35D 179.2(6) . . . . ?
C33D C17D C18D C35D -0.7(9) . . . . ?
C16D N4D C19D C20D 175.5(12) . . . . ?
C16D N4D C19D C18D -10(3) . . . . ?
C17D C18D C19D N4D 6.4(16) . . . . ?
C35D C18D C19D N4D -173.5(15) . . . . ?
C17D C18D C19D C20D -179.2(6) . . . . ?
C35D C18D C19D C20D 0.9(10) . . . . ?
N4D C19D C20D C1D -3(4) . . . . ?
C18D C19D C20D C1D -176(4) . . . . ?
N1D C1D C20D C19D -11(9) . . . . ?
C2D C1D C20D C19D 156(3) . . . . ?
C4D C3D C21D C22D 64.9(19) . . . . ?
C2D C3D C21D C22D -178.3(15) . . . . ?
C23D C3D C21D C22D -62.1(18) . . . . ?
C21D C3D C23D C24D -173.8(13) . . . . ?
C4D C3D C23D C24D 57.8(17) . . . . ?
C2D C3D C23D C24D -48.1(15) . . . . ?
C8D C7D C25D C26D -92.4(16) . . . . ?
C6D C7D C25D C26D 83.8(11) . . . . ?
C7D C8D C27D C28D 100(2) . . . . ?
C9D C8D C27D C28D -80(2) . . . . ?
C18D C17D C33D C34D 71.3(10) . . . . ?
C16D C17D C33D C34D -108.7(10) . . . . ?
C17D C18D C35D C36D -105.5(6) . . . . ?
C19D C18D C35D C36D 74.3(7) . . . . ?
N2A C9A C10 C11A 7(2) . . . . ?
C8A C9A C10 C11A 166.1(12) . . . . ?
N2B C9B C10 C11B -21(5) . . . . ?
C8B C9B C10 C11B 147(2) . . . . ?
C14A N3A C11A C10 -173.61(14) . . . . ?
C14A N3A C11A C12A 4.6(2) . . . . ?
C9A C10 C11A N3A -10.7(8) . . . . ?
C9A C10 C11A C12A 171.2(8) . . . . ?
N3A C11A C12A C13A -6.98(18) . . . . ?
C10 C11A C12A C13A 171.30(14) . . . . ?
N3A C11A C12A C29A -128.64(17) . . . . ?
C10 C11A C12A C29A 49.6(2) . . . . ?
N3A C11A C12A C31A 107.09(16) . . . . ?
C10 C11A C12A C31A -74.62(17) . . . . ?
C11A C12A C13A O2A -175.63(18) . . . . ?
C29A C12A C13A O2A -51.7(2) . . . . ?
C31A C12A C13A O2A 68.2(2) . . . . ?
C11A C12A C13A C14A 6.40(16) . . . . ?
C29A C12A C13A C14A 130.32(14) . . . . ?
C31A C12A C13A C14A -109.75(14) . . . . ?
C11A N3A C14A C15A 176.9(14) . . . . ?
C11A N3A C14A C13A 0.0(2) . . . . ?
C16A C15A C14A N3A 6(3) . . . . ?
C16A C15A C14A C13A -177.9(19) . . . . ?
O2A C13A C14A N3A 177.57(19) . . . . ?
C12A C13A C14A N3A -4.49(19) . . . . ?
O2A C13A C14A C15A 0.8(14) . . . . ?
C12A C13A C14A C15A 178.8(14) . . . . ?
C13A C12A C29A C30A -62.9(2) . . . . ?
C11A C12A C29A C30A 51.7(2) . . . . ?
C31A C12A C29A C30A 177.24(17) . . . . ?
C13A C12A C31A C32A 49.58(18) . . . . ?
C11A C12A C31A C32A -59.30(18) . . . . ?
C29A C12A C31A C32A 172.22(15) . . . . ?
C14B N3B C11B C10 177.8(15) . . . . ?
C14B N3B C11B C12B 5(2) . . . . ?
C9B C10 C11B N3B 21(3) . . . . ?
C9B C10 C11B C12B -167(2) . . . . ?
N3B C11B C12B C13B -11.6(15) . . . . ?
C10 C11B C12B C13B 176.1(10) . . . . ?
N3B C11B C12B C31B 107.4(14) . . . . ?
C10 C11B C12B C31B -64.9(14) . . . . ?
N3B C11B C12B C29B -140.9(17) . . . . ?
C10 C11B C12B C29B 46.8(17) . . . . ?
C31B C12B C13B O2B 71(3) . . . . ?
C29B C12B C13B O2B -45(3) . . . . ?
C11B C12B C13B O2B -173(2) . . . . ?
C31B C12B C13B C14B -102.1(16) . . . . ?
C29B C12B C13B C14B 141.5(16) . . . . ?
C11B C12B C13B C14B 13.6(16) . . . . ?
C11B N3B C14B C15B -176.8(16) . . . . ?
C11B N3B C14B C13B 4(2) . . . . ?
C16B C15B C14B N3B -11(4) . . . . ?
C16B C15B C14B C13B 168(3) . . . . ?
O2B C13B C14B N3B 174(2) . . . . ?
C12B C13B C14B N3B -12(2) . . . . ?
O2B C13B C14B C15B -5(4) . . . . ?
C12B C13B C14B C15B 169(2) . . . . ?
C13B C12B C29B C30B -64(3) . . . . ?
C31B C12B C29B C30B 172(2) . . . . ?
C11B C12B C29B C30B 54(3) . . . . ?
C13B C12B C31B C32B 59(2) . . . . ?
C29B C12B C31B C32B -173.7(18) . . . . ?
C11B C12B C31B C32B -51(2) . . . . ?
